data_4327102
loop_
_publ_author_name
'Alessandro Ceriotti'
'Matteo Daghetta'
'Simona El Afefey'
'Andrea Ienco'
'Giuliano Longoni'
'Gabriele Manca'
'Carlo Mealli'
'Stefano Zacchini'
'Salvatore Zarra'

_publ_section_title
;
 Electronic Stabilization of trigonal Bipyramidal Clusters: the Role of
 the Sn(II) Ions in [Pt5(CO)5{Cl2Sn(\m-OR)SnCl2}3]3- (R = H, Me, Et, iPr)
;
_journal_name_full 'Inorganic Chemistry'
_journal_page_first 12553
_journal_page_last 12561
_journal_paper_doi 10.1021/ic201519j
_journal_volume 50
_journal_year 2011
_chemical_formula_sum 'C95 H99 Cl12 O11 P3 Pt5 Sn6'
_chemical_formula_weight 3622.64
_chemical_name_systematic
; 
 ? 
;
_space_group_IT_number 2
_symmetry_cell_setting triclinic
_symmetry_space_group_name_Hall '-P 1'
_symmetry_space_group_name_H-M 'P -1'
_atom_sites_solution_hydrogens geom
_atom_sites_solution_primary direct
_atom_sites_solution_secondary difmap
_audit_creation_method SHELXL-97
_cell_angle_alpha 97.942(2)
_cell_angle_beta 95.258(2)
_cell_angle_gamma 116.882(2)
_cell_formula_units_Z 2
_cell_length_a 15.470(2)
_cell_length_b 15.647(2)
_cell_length_c 26.540(5)
_cell_measurement_reflns_used 9831
_cell_measurement_temperature 100(2)
_cell_measurement_theta_max 28.520
_cell_measurement_theta_min 2.228
_cell_volume 5588.1(15)
_computing_structure_refinement 'SHELXL-97 (Sheldrick, 1997)'
_computing_structure_solution 'SHELXS-97 (Sheldrick, 1990)'
_diffrn_ambient_temperature 100(2)
_diffrn_measured_fraction_theta_full 0.994
_diffrn_measured_fraction_theta_max 0.994
_diffrn_measurement_device_type 'CCD area detector'
_diffrn_measurement_method 'phi and omega scans'
_diffrn_radiation_monochromator graphite
_diffrn_radiation_source 'fine-focus sealed tube'
_diffrn_radiation_type MoK\a
_diffrn_radiation_wavelength 0.71073
_diffrn_reflns_av_R_equivalents 0.0507
_diffrn_reflns_av_sigmaI/netI 0.0619
_diffrn_reflns_limit_h_max 19
_diffrn_reflns_limit_h_min -19
_diffrn_reflns_limit_k_max 19
_diffrn_reflns_limit_k_min -19
_diffrn_reflns_limit_l_max 32
_diffrn_reflns_limit_l_min -32
_diffrn_reflns_number 56708
_diffrn_reflns_theta_full 26.00
_diffrn_reflns_theta_max 26.00
_diffrn_reflns_theta_min 1.50
_exptl_absorpt_coefficient_mu 7.929
_exptl_absorpt_correction_T_max 0.4496
_exptl_absorpt_correction_T_min 0.3142
_exptl_absorpt_correction_type empirical
_exptl_crystal_colour orange
_exptl_crystal_density_diffrn 2.153
_exptl_crystal_description prism
_exptl_crystal_F_000 3392
_exptl_crystal_size_max 0.19
_exptl_crystal_size_mid 0.16
_exptl_crystal_size_min 0.12
_refine_diff_density_max 3.471
_refine_diff_density_min -2.611
_refine_diff_density_rms 0.251
_refine_ls_extinction_method none
_refine_ls_goodness_of_fit_ref 1.069
_refine_ls_hydrogen_treatment constr
_refine_ls_matrix_type full
_refine_ls_number_parameters 1146
_refine_ls_number_reflns 21829
_refine_ls_number_restraints 619
_refine_ls_restrained_S_all 1.068
_refine_ls_R_factor_all 0.0505
_refine_ls_R_factor_gt 0.0456
_refine_ls_shift/su_max 0.002
_refine_ls_shift/su_mean 0.000
_refine_ls_structure_factor_coef Fsqd
_refine_ls_weighting_details 'calc w=1/[\s^2^(Fo^2^)+(0.0569P)^2^+30.2847P] where P=(Fo^2^+2Fc^2^)/3'
_refine_ls_weighting_scheme calc
_refine_ls_wR_factor_gt 0.1179
_refine_ls_wR_factor_ref 0.1207
_reflns_number_gt 19681
_reflns_number_total 21829
_reflns_threshold_expression >2sigma(I)
_cod_data_source_file ic201519j_si_002.cif
_cod_data_source_block p-1
_cod_original_cell_volume 5588.3(16)
_cod_database_code 4327102

loop_
_symmetry_equiv_pos_as_xyz
'x, y, z'
'-x, -y, -z'

loop_
_atom_site_label
_atom_site_type_symbol
_atom_site_fract_x
_atom_site_fract_y
_atom_site_fract_z
_atom_site_U_iso_or_equiv
_atom_site_adp_type
_atom_site_occupancy
_atom_site_symmetry_multiplicity
_atom_site_calc_flag
_atom_site_refinement_flags
_atom_site_disorder_assembly
_atom_site_disorder_group
Pt1 Pt 0.85983(2) 0.23946(2) 0.780701(11) 0.01952(7) Uani 1 1 d . . .
Pt2 Pt 0.73647(2) 0.26688(2) 0.704179(12) 0.01990(8) Uani 1 1 d . . .
Pt3 Pt 0.87436(2) 0.20464(2) 0.674397(11) 0.01847(7) Uani 1 1 d . . .
Pt4 Pt 0.94319(2) 0.39748(2) 0.729004(12) 0.01953(8) Uani 1 1 d . . .
Pt5 Pt 1.04728(2) 0.29192(2) 0.752391(12) 0.02106(8) Uani 1 1 d . . .
Sn1 Sn 0.83335(4) 0.33685(4) 0.62865(2) 0.02104(12) Uani 1 1 d . . .
Sn2 Sn 1.05382(4) 0.34272(4) 0.66021(2) 0.02097(12) Uani 1 1 d . . .
Sn3 Sn 0.92490(4) 0.10426(4) 0.74652(2) 0.02187(12) Uani 1 1 d . . .
Sn4 Sn 0.69982(4) 0.08587(4) 0.71075(2) 0.02022(12) Uani 1 1 d . . .
Sn5 Sn 1.03658(4) 0.41437(4) 0.82815(2) 0.02539(13) Uani 1 1 d . . .
Sn6 Sn 0.80968(4) 0.39510(4) 0.79349(2) 0.02454(12) Uani 1 1 d . . .
Cl1 Cl 0.81349(15) 0.47619(15) 0.61196(8) 0.0288(4) Uani 1 1 d . . .
Cl2 Cl 0.75870(15) 0.24651(15) 0.54126(8) 0.0293(4) Uani 1 1 d . . .
Cl3 Cl 1.21531(14) 0.48035(15) 0.67298(8) 0.0296(4) Uani 1 1 d . . .
Cl4 Cl 1.09425(15) 0.24753(15) 0.59562(8) 0.0299(4) Uani 1 1 d . . .
Cl5 Cl 0.92848(16) 0.03320(17) 0.82127(9) 0.0345(5) Uani 1 1 d . . .
Cl6 Cl 0.98795(16) 0.01153(16) 0.69694(10) 0.0359(5) Uani 1 1 d . . .
Cl7 Cl 0.58290(14) -0.02144(15) 0.63484(8) 0.0281(4) Uani 1 1 d . . .
Cl8 Cl 0.58836(14) 0.00837(15) 0.76806(8) 0.0272(4) Uani 1 1 d . . .
Cl9 Cl 1.18131(16) 0.57313(17) 0.84311(9) 0.0399(5) Uani 1 1 d . . .
Cl10 Cl 1.07829(18) 0.38622(17) 0.91236(8) 0.0349(5) Uani 1 1 d . . .
Cl11 Cl 0.78120(19) 0.53215(18) 0.78431(11) 0.0443(6) Uani 1 1 d . . .
Cl12 Cl 0.69635(15) 0.34602(17) 0.85364(8) 0.0341(5) Uani 1 1 d . . .
C1 C 1.1775(7) 0.3170(8) 0.7657(5) 0.046(3) Uani 1 1 d U . .
C2 C 0.6149(6) 0.2662(7) 0.6912(3) 0.0276(18) Uani 1 1 d . . .
C3 C 1.0005(6) 0.5325(6) 0.7297(3) 0.0261(18) Uani 1 1 d . . .
C4 C 0.8196(6) 0.2003(6) 0.8419(3) 0.0258(17) Uani 1 1 d . . .
C5 C 0.8496(6) 0.1081(6) 0.6157(3) 0.0248(17) Uani 1 1 d . . .
O1 O 1.2576(6) 0.3390(8) 0.7744(4) 0.086(3) Uani 1 1 d U . .
O2 O 0.5432(5) 0.2684(5) 0.6857(3) 0.0426(17) Uani 1 1 d . . .
O3 O 1.0312(5) 0.6130(5) 0.7300(3) 0.0441(17) Uani 1 1 d . . .
O4 O 0.7955(5) 0.1786(5) 0.8791(2) 0.0406(16) Uani 1 1 d . . .
O5 O 0.8342(5) 0.0504(5) 0.5812(3) 0.0369(15) Uani 1 1 d . . .
O6 O 0.9776(4) 0.3903(4) 0.6083(2) 0.0234(12) Uani 1 1 d . . .
C6 C 1.0108(6) 0.4532(5) 0.5692(3) 0.0343(19) Uani 1 1 d DU . .
H6 H 0.9502 0.4435 0.5468 0.041 Uiso 1 1 calc R . .
C7 C 1.0647(7) 0.4202(7) 0.5356(4) 0.037(2) Uani 1 1 d DU . .
H7A H 1.0236 0.3507 0.5199 0.056 Uiso 1 1 calc R . .
H7B H 1.1254 0.4294 0.5561 0.056 Uiso 1 1 calc R . .
H7C H 1.0812 0.4584 0.5083 0.056 Uiso 1 1 calc R . .
C8 C 1.0650(7) 0.5572(6) 0.5942(4) 0.036(2) Uani 1 1 d DU . .
H8A H 1.0243 0.5738 0.6156 0.054 Uiso 1 1 calc R . .
H8B H 1.0809 0.5972 0.5677 0.054 Uiso 1 1 calc R . .
H8C H 1.1260 0.5700 0.6159 0.054 Uiso 1 1 calc R . .
O7 O 0.7731(4) -0.0002(4) 0.7192(2) 0.0260(12) Uani 1 1 d . . .
C9 C 0.7372(9) -0.1062(8) 0.7101(4) 0.063(3) Uani 1 1 d DU . .
H9 H 0.7905 -0.1145 0.7296 0.076 Uiso 1 1 calc R . .
C10 C 0.7291(9) -0.1487(9) 0.6563(4) 0.060(3) Uani 1 1 d DU . .
H10A H 0.7884 -0.1078 0.6432 0.090 Uiso 1 1 calc R . .
H10B H 0.6712 -0.1524 0.6356 0.090 Uiso 1 1 calc R . .
H10C H 0.7222 -0.2146 0.6539 0.090 Uiso 1 1 calc R . .
C11 C 0.6480(11) -0.1687(12) 0.7279(7) 0.096(4) Uani 1 1 d DU . .
H11A H 0.6518 -0.1422 0.7642 0.144 Uiso 1 1 calc R . .
H11B H 0.6410 -0.2348 0.7246 0.144 Uiso 1 1 calc RD . .
H11C H 0.5909 -0.1714 0.7070 0.144 Uiso 1 1 calc R . .
O8 O 0.9394(5) 0.4691(4) 0.8517(2) 0.0336(14) Uani 1 1 d . . .
C12 C 0.9678(12) 0.5484(8) 0.8953(5) 0.076(3) Uani 1 1 d DU . .
H12 H 1.0354 0.5567 0.9057 0.091 Uiso 1 1 calc R . .
C13 C 1.0010(11) 0.6448(8) 0.8824(6) 0.069(3) Uani 1 1 d DU . .
H13A H 1.0240 0.6447 0.8492 0.104 Uiso 1 1 calc R . .
H13B H 1.0549 0.6941 0.9094 0.104 Uiso 1 1 calc R . .
H13C H 0.9462 0.6603 0.8799 0.104 Uiso 1 1 calc R . .
C14 C 0.9328(12) 0.5166(11) 0.9416(5) 0.081(4) Uani 1 1 d DU . .
H14A H 0.9210 0.4492 0.9401 0.121 Uiso 1 1 calc R . .
H14B H 0.8713 0.5195 0.9440 0.121 Uiso 1 1 calc R . .
H14C H 0.9823 0.5594 0.9720 0.121 Uiso 1 1 calc R . .
P1 P 0.39849(16) 0.12630(17) 0.97094(9) 0.0271(5) Uani 1 1 d . . .
C101 C 0.5273(6) 0.2158(6) 0.9853(3) 0.0280(15) Uani 1 1 d U . .
C102 C 0.5556(7) 0.2973(7) 1.0245(3) 0.0334(16) Uani 1 1 d U . .
H102 H 0.5081 0.3037 1.0428 0.040 Uiso 1 1 calc R . .
C103 C 0.6517(7) 0.3677(7) 1.0367(4) 0.0400(18) Uani 1 1 d U . .
H103 H 0.6712 0.4231 1.0635 0.048 Uiso 1 1 calc R . .
C104 C 0.7205(7) 0.3586(7) 1.0101(4) 0.0385(18) Uani 1 1 d U . .
H104 H 0.7872 0.4080 1.0186 0.046 Uiso 1 1 calc R . .
C105 C 0.6938(7) 0.2798(7) 0.9719(4) 0.0376(18) Uani 1 1 d U . .
H105 H 0.7424 0.2747 0.9542 0.045 Uiso 1 1 calc R . .
C106 C 0.5959(6) 0.2056(7) 0.9580(3) 0.0318(16) Uani 1 1 d U . .
H106 H 0.5771 0.1506 0.9311 0.038 Uiso 1 1 calc R . .
C107 C 0.3781(6) 0.0132(7) 0.9310(3) 0.0298(15) Uani 1 1 d U . .
C108 C 0.3994(6) 0.0147(7) 0.8811(3) 0.0311(16) Uani 1 1 d U . .
H108 H 0.4271 0.0746 0.8694 0.037 Uiso 1 1 calc R . .
C109 C 0.3801(7) -0.0710(7) 0.8492(4) 0.0342(17) Uani 1 1 d U . .
H109 H 0.3957 -0.0698 0.8154 0.041 Uiso 1 1 calc R . .
C110 C 0.3378(7) -0.1599(7) 0.8656(4) 0.0376(18) Uani 1 1 d U . .
H110 H 0.3241 -0.2191 0.8433 0.045 Uiso 1 1 calc R . .
C111 C 0.3163(7) -0.1604(7) 0.9150(4) 0.0365(17) Uani 1 1 d U . .
H111 H 0.2867 -0.2206 0.9264 0.044 Uiso 1 1 calc R . .
C112 C 0.3376(7) -0.0736(7) 0.9483(4) 0.0348(17) Uani 1 1 d U . .
H112 H 0.3242 -0.0742 0.9825 0.042 Uiso 1 1 calc R . .
C113 C 0.3256(8) 0.1701(9) 0.9374(4) 0.0450(18) Uani 1 1 d U . .
C114 C 0.2300(8) 0.0984(10) 0.9113(4) 0.052(2) Uani 1 1 d U . .
H114 H 0.2098 0.0310 0.9099 0.062 Uiso 1 1 calc R . .
C115 C 0.1680(10) 0.1261(10) 0.8885(5) 0.060(2) Uani 1 1 d U . .
H115 H 0.1051 0.0781 0.8698 0.072 Uiso 1 1 calc R . .
C116 C 0.1950(10) 0.2214(10) 0.8921(5) 0.060(2) Uani 1 1 d U . .
H116 H 0.1489 0.2400 0.8779 0.072 Uiso 1 1 calc R . .
C117 C 0.2872(10) 0.2928(10) 0.9157(5) 0.059(2) Uani 1 1 d U . .
H117 H 0.3061 0.3597 0.9160 0.071 Uiso 1 1 calc R . .
C118 C 0.3531(9) 0.2659(9) 0.9392(4) 0.052(2) Uani 1 1 d U . .
H118 H 0.4168 0.3146 0.9563 0.062 Uiso 1 1 calc R . .
C119 C 0.3582(7) 0.1003(7) 1.0311(4) 0.0358(17) Uani 1 1 d U . .
C120 C 0.4102(7) 0.0770(8) 1.0656(4) 0.0398(18) Uani 1 1 d U . .
H120 H 0.4691 0.0768 1.0583 0.048 Uiso 1 1 calc R . .
C121 C 0.3784(8) 0.0535(8) 1.1115(4) 0.046(2) Uani 1 1 d U . .
H121 H 0.4157 0.0380 1.1356 0.055 Uiso 1 1 calc R . .
C122 C 0.2932(8) 0.0529(8) 1.1218(4) 0.045(2) Uani 1 1 d U . .
H122 H 0.2709 0.0355 1.1529 0.054 Uiso 1 1 calc R . .
C123 C 0.2383(8) 0.0775(8) 1.0873(4) 0.0441(19) Uani 1 1 d U . .
H123 H 0.1796 0.0777 1.0950 0.053 Uiso 1 1 calc R . .
C124 C 0.2713(7) 0.1017(8) 1.0414(4) 0.0399(18) Uani 1 1 d U . .
H124 H 0.2354 0.1190 1.0174 0.048 Uiso 1 1 calc R . .
P2 P 0.20921(16) 0.91635(16) 0.70226(9) 0.0269(5) Uani 1 1 d . . .
C201 C 0.1756(6) 0.9292(7) 0.6378(4) 0.0316(16) Uani 1 1 d U . .
C202 C 0.1689(6) 1.0135(7) 0.6315(4) 0.0326(16) Uani 1 1 d U . .
H202 H 0.1841 1.0636 0.6608 0.039 Uiso 1 1 calc R . .
C203 C 0.1402(7) 1.0240(7) 0.5828(4) 0.0364(17) Uani 1 1 d U . .
H203 H 0.1345 1.0805 0.5782 0.044 Uiso 1 1 calc R . .
C204 C 0.1200(7) 0.9505(7) 0.5409(4) 0.0377(17) Uani 1 1 d U . .
H204 H 0.1000 0.9572 0.5074 0.045 Uiso 1 1 calc R . .
C205 C 0.1280(7) 0.8684(8) 0.5462(4) 0.0399(18) Uani 1 1 d U . .
H205 H 0.1161 0.8205 0.5165 0.048 Uiso 1 1 calc R . .
C206 C 0.1539(7) 0.8550(7) 0.5956(4) 0.0380(18) Uani 1 1 d U . .
H206 H 0.1565 0.7969 0.6000 0.046 Uiso 1 1 calc R . .
C207 C 0.2642(6) 0.8370(6) 0.6998(4) 0.0296(15) Uani 1 1 d U . .
C208 C 0.3328(6) 0.8450(6) 0.6673(4) 0.0333(16) Uani 1 1 d U . .
H208 H 0.3454 0.8878 0.6437 0.040 Uiso 1 1 calc R . .
C209 C 0.3827(6) 0.7896(6) 0.6699(4) 0.0335(16) Uani 1 1 d U . .
H209 H 0.4320 0.7975 0.6494 0.040 Uiso 1 1 calc R . .
C210 C 0.3606(6) 0.7253(6) 0.7015(4) 0.0322(16) Uani 1 1 d U . .
H210 H 0.3933 0.6866 0.7023 0.039 Uiso 1 1 calc R . .
C211 C 0.2912(6) 0.7145(7) 0.7327(4) 0.0327(16) Uani 1 1 d U . .
H211 H 0.2763 0.6685 0.7547 0.039 Uiso 1 1 calc R . .
C212 C 0.2431(6) 0.7707(6) 0.7320(4) 0.0310(16) Uani 1 1 d U . .
H212 H 0.1957 0.7636 0.7536 0.037 Uiso 1 1 calc R . .
C213 C 0.1024(7) 0.8660(7) 0.7326(4) 0.0338(16) Uani 1 1 d U . .
C214 C 0.0114(7) 0.8042(7) 0.7020(4) 0.0375(17) Uani 1 1 d U . .
H214 H 0.0045 0.7914 0.6654 0.045 Uiso 1 1 calc R . .
C215 C -0.0715(7) 0.7605(7) 0.7266(5) 0.0441(18) Uani 1 1 d U . .
H215 H -0.1343 0.7164 0.7065 0.053 Uiso 1 1 calc R . .
C216 C -0.0606(7) 0.7821(7) 0.7800(5) 0.0443(18) Uani 1 1 d U . .
H216 H -0.1166 0.7552 0.7962 0.053 Uiso 1 1 calc R . .
C217 C 0.0294(7) 0.8415(8) 0.8091(5) 0.0437(18) Uani 1 1 d U . .
H217 H 0.0362 0.8534 0.8457 0.052 Uiso 1 1 calc R . .
C218 C 0.1129(7) 0.8856(7) 0.7861(4) 0.0410(18) Uani 1 1 d U . .
H218 H 0.1755 0.9282 0.8068 0.049 Uiso 1 1 calc R . .
C219 C 0.2969(7) 1.0349(6) 0.7407(3) 0.0304(16) Uani 1 1 d U . .
C220 C 0.3967(6) 1.0620(6) 0.7466(3) 0.0296(15) Uani 1 1 d U . .
H220 H 0.4180 1.0186 0.7304 0.036 Uiso 1 1 calc R . .
C221 C 0.4647(7) 1.1519(7) 0.7760(4) 0.0360(17) Uani 1 1 d U . .
H221 H 0.5329 1.1706 0.7797 0.043 Uiso 1 1 calc R . .
C222 C 0.4338(7) 1.2149(7) 0.8001(4) 0.0370(17) Uani 1 1 d U . .
H222 H 0.4807 1.2764 0.8207 0.044 Uiso 1 1 calc R . .
C223 C 0.3348(7) 1.1882(7) 0.7941(4) 0.0372(17) Uani 1 1 d U . .
H223 H 0.3138 1.2318 0.8104 0.045 Uiso 1 1 calc R . .
C224 C 0.2644(7) 1.0969(7) 0.7640(4) 0.0349(16) Uani 1 1 d U . .
H224 H 0.1962 1.0783 0.7599 0.042 Uiso 1 1 calc R . .
P3 P 0.41478(14) 0.28734(15) 0.52568(8) 0.0211(4) Uani 1 1 d . . .
C301 C 0.3005(6) 0.2778(7) 0.4967(3) 0.0285(15) Uani 1 1 d U . .
C302 C 0.2219(6) 0.1874(7) 0.4729(4) 0.0349(17) Uani 1 1 d U . .
H302 H 0.2252 0.1286 0.4743 0.042 Uiso 1 1 calc R . .
C303 C 0.1381(7) 0.1850(8) 0.4469(4) 0.0417(18) Uani 1 1 d U . .
H303 H 0.0832 0.1239 0.4310 0.050 Uiso 1 1 calc R . .
C304 C 0.1340(7) 0.2692(8) 0.4439(4) 0.0386(17) Uani 1 1 d U . .
H304 H 0.0766 0.2660 0.4257 0.046 Uiso 1 1 calc R . .
C305 C 0.2131(7) 0.3604(7) 0.4674(4) 0.0339(16) Uani 1 1 d U . .
H305 H 0.2094 0.4188 0.4651 0.041 Uiso 1 1 calc R . .
C306 C 0.2958(6) 0.3647(7) 0.4938(3) 0.0301(15) Uani 1 1 d U . .
H306 H 0.3498 0.4262 0.5102 0.036 Uiso 1 1 calc R . .
C307 C 0.4558(6) 0.3676(6) 0.5881(3) 0.0253(14) Uani 1 1 d U . .
C308 C 0.3847(6) 0.3590(7) 0.6195(3) 0.0285(15) Uani 1 1 d U . .
H308 H 0.3166 0.3175 0.6066 0.034 Uiso 1 1 calc R . .
C309 C 0.4166(7) 0.4125(7) 0.6696(4) 0.0350(16) Uani 1 1 d U . .
H309 H 0.3699 0.4088 0.6912 0.042 Uiso 1 1 calc R . .
C310 C 0.5169(7) 0.4719(8) 0.6885(4) 0.0399(17) Uani 1 1 d U . .
H310 H 0.5380 0.5064 0.7234 0.048 Uiso 1 1 calc R . .
C311 C 0.5850(7) 0.4809(8) 0.6574(4) 0.0400(18) Uani 1 1 d U . .
H311 H 0.6529 0.5230 0.6705 0.048 Uiso 1 1 calc R . .
C312 C 0.5553(7) 0.4289(7) 0.6067(4) 0.0326(16) Uani 1 1 d U . .
H312 H 0.6026 0.4353 0.5850 0.039 Uiso 1 1 calc R . .
C313 C 0.5044(6) 0.3328(6) 0.4842(3) 0.0247(14) Uani 1 1 d U . .
C314 C 0.4853(6) 0.3674(6) 0.4411(3) 0.0264(15) Uani 1 1 d U . .
H314 H 0.4243 0.3676 0.4329 0.032 Uiso 1 1 calc R . .
C315 C 0.5568(6) 0.4014(6) 0.4104(3) 0.0305(16) Uani 1 1 d U . .
H315 H 0.5443 0.4246 0.3807 0.037 Uiso 1 1 calc R . .
C316 C 0.6459(6) 0.4021(7) 0.4224(3) 0.0316(16) Uani 1 1 d U . .
H316 H 0.6950 0.4277 0.4017 0.038 Uiso 1 1 calc R . .
C317 C 0.6635(6) 0.3658(7) 0.4644(3) 0.0315(16) Uani 1 1 d U . .
H317 H 0.7244 0.3652 0.4720 0.038 Uiso 1 1 calc R . .
C318 C 0.5938(6) 0.3305(6) 0.4954(3) 0.0274(15) Uani 1 1 d U . .
H318 H 0.6060 0.3048 0.5241 0.033 Uiso 1 1 calc R . .
C319 C 0.4022(6) 0.1702(6) 0.5337(3) 0.0257(14) Uani 1 1 d U . .
C320 C 0.3952(6) 0.1035(6) 0.4907(3) 0.0279(15) Uani 1 1 d U . .
H320 H 0.3946 0.1192 0.4574 0.034 Uiso 1 1 calc R . .
C321 C 0.3892(6) 0.0154(6) 0.4964(4) 0.0305(16) Uani 1 1 d U . .
H321 H 0.3829 -0.0304 0.4670 0.037 Uiso 1 1 calc R . .
C322 C 0.3923(6) -0.0070(6) 0.5450(3) 0.0292(15) Uani 1 1 d U . .
H322 H 0.3883 -0.0681 0.5489 0.035 Uiso 1 1 calc R . .
C323 C 0.4014(6) 0.0601(6) 0.5881(4) 0.0310(16) Uani 1 1 d U . .
H323 H 0.4059 0.0457 0.6216 0.037 Uiso 1 1 calc R . .
C324 C 0.4038(6) 0.1480(6) 0.5825(3) 0.0267(15) Uani 1 1 d U . .
H324 H 0.4066 0.1923 0.6117 0.032 Uiso 1 1 calc R . .
O9 O 0.0693(9) 0.9034(9) -0.0491(5) 0.105(4) Uiso 1 1 d DU . .
C901 C 0.0407(11) 0.8629(11) -0.0146(5) 0.079(4) Uiso 1 1 d DU . .
C902 C 0.0968(15) 0.8219(16) 0.0135(8) 0.130(6) Uiso 1 1 d DU . .
H90A H 0.1451 0.8175 -0.0066 0.194 Uiso 1 1 calc R . .
H90B H 0.0511 0.7566 0.0183 0.194 Uiso 1 1 calc R . .
H90C H 0.1309 0.8649 0.0473 0.194 Uiso 1 1 calc R . .
C903 C -0.0216(15) 0.8618(17) 0.0253(7) 0.131(6) Uiso 1 1 d DU . .
H90D H -0.0648 0.8887 0.0144 0.196 Uiso 1 1 calc R . .
H90E H 0.0207 0.9015 0.0583 0.196 Uiso 1 1 calc R . .
H90F H -0.0617 0.7943 0.0293 0.196 Uiso 1 1 calc R . .
O91 O 0.254(3) 0.338(3) 1.0876(18) 0.200(11) Uiso 0.452(17) 1 d PDU A 1
C911 C 0.323(3) 0.395(3) 1.0711(17) 0.190(9) Uiso 0.452(17) 1 d PDU A 1
C912 C 0.309(5) 0.448(5) 1.030(2) 0.190(11) Uiso 0.452(17) 1 d PDU A 1
H91A H 0.2400 0.4148 1.0134 0.285 Uiso 0.452(17) 1 calc PR A 1
H91B H 0.3501 0.4461 1.0039 0.285 Uiso 0.452(17) 1 calc PR A 1
H91C H 0.3291 0.5155 1.0456 0.285 Uiso 0.452(17) 1 calc PR A 1
C913 C 0.404(4) 0.490(4) 1.104(2) 0.193(10) Uiso 0.452(17) 1 d PDU A 1
H91D H 0.4285 0.4769 1.1357 0.290 Uiso 0.452(17) 1 calc PR A 1
H91E H 0.3790 0.5362 1.1120 0.290 Uiso 0.452(17) 1 calc PR A 1
H91F H 0.4585 0.5177 1.0845 0.290 Uiso 0.452(17) 1 calc PR A 1
O92 O 0.373(2) 0.336(2) 1.0636(14) 0.176(10) Uiso 0.548(17) 1 d PDU A 2
C921 C 0.395(3) 0.422(2) 1.0718(15) 0.192(9) Uiso 0.548(17) 1 d PDU A 2
C922 C 0.323(4) 0.454(4) 1.051(2) 0.189(10) Uiso 0.548(17) 1 d PDU A 2
H92A H 0.2592 0.3968 1.0366 0.283 Uiso 0.548(17) 1 calc PR A 2
H92B H 0.3479 0.4918 1.0246 0.283 Uiso 0.548(17) 1 calc PR A 2
H92C H 0.3139 0.4955 1.0797 0.283 Uiso 0.548(17) 1 calc PR A 2
C923 C 0.473(3) 0.488(2) 1.045(2) 0.193(12) Uiso 0.548(17) 1 d PDU A 2
H92D H 0.5383 0.5062 1.0638 0.290 Uiso 0.548(17) 1 calc PR A 2
H92E H 0.4666 0.5474 1.0438 0.290 Uiso 0.548(17) 1 calc PRD A 2
H92F H 0.4652 0.4539 1.0096 0.290 Uiso 0.548(17) 1 calc PR A 2
O93 O 0.420(4) -0.452(4) 0.830(2) 0.57(3) Uiso 1 1 d DU . .
C931 C 0.468(4) -0.370(4) 0.8227(16) 0.57(2) Uiso 1 1 d DU . .
C932 C 0.568(4) -0.305(5) 0.856(2) 0.57(3) Uiso 1 1 d DU . .
H93A H 0.5642 -0.3096 0.8903 0.856 Uiso 1 1 calc R . .
H93B H 0.5897 -0.2406 0.8527 0.856 Uiso 1 1 calc R . .
H93C H 0.6128 -0.3256 0.8454 0.856 Uiso 1 1 calc R . .
C933 C 0.511(6) -0.355(2) 0.7738(16) 0.57(3) Uiso 1 1 d DU . .
H93D H 0.4632 -0.3982 0.7456 0.858 Uiso 1 1 calc RD . .
H93E H 0.5644 -0.3674 0.7758 0.858 Uiso 1 1 calc RD . .
H93F H 0.5312 -0.2912 0.7698 0.858 Uiso 1 1 calc RD . .

loop_
_atom_site_aniso_label
_atom_site_aniso_U_11
_atom_site_aniso_U_22
_atom_site_aniso_U_33
_atom_site_aniso_U_23
_atom_site_aniso_U_13
_atom_site_aniso_U_12
Pt1 0.02107(15) 0.02286(15) 0.01311(15) 0.00500(12) 0.00236(11) 0.00882(12)
Pt2 0.01984(14) 0.02287(15) 0.01642(16) 0.00545(12) 0.00240(11) 0.00931(12)
Pt3 0.02057(14) 0.02075(15) 0.01351(15) 0.00469(11) 0.00322(11) 0.00886(11)
Pt4 0.02078(14) 0.01989(15) 0.01600(16) 0.00501(12) 0.00180(11) 0.00784(11)
Pt5 0.01961(15) 0.02451(16) 0.01791(16) 0.00683(12) 0.00210(12) 0.00893(12)
Sn1 0.0230(3) 0.0250(3) 0.0171(3) 0.0088(2) 0.0037(2) 0.0117(2)
Sn2 0.0211(3) 0.0236(3) 0.0187(3) 0.0074(2) 0.0054(2) 0.0097(2)
Sn3 0.0211(3) 0.0230(3) 0.0219(3) 0.0065(2) 0.0028(2) 0.0104(2)
Sn4 0.0196(2) 0.0229(3) 0.0160(3) 0.0059(2) 0.0022(2) 0.0077(2)
Sn5 0.0272(3) 0.0259(3) 0.0164(3) 0.0022(2) -0.0023(2) 0.0086(2)
Sn6 0.0278(3) 0.0256(3) 0.0198(3) 0.0033(2) 0.0048(2) 0.0124(2)
Cl1 0.0316(10) 0.0318(11) 0.0283(11) 0.0129(9) 0.0028(8) 0.0180(9)
Cl2 0.0342(10) 0.0316(11) 0.0208(10) 0.0048(8) -0.0006(8) 0.0155(9)
Cl3 0.0238(9) 0.0303(10) 0.0294(11) 0.0110(9) 0.0074(8) 0.0064(8)
Cl4 0.0346(10) 0.0315(11) 0.0293(12) 0.0081(9) 0.0144(9) 0.0181(9)
Cl5 0.0340(11) 0.0404(12) 0.0296(12) 0.0163(10) 0.0006(9) 0.0163(9)
Cl6 0.0359(11) 0.0324(11) 0.0471(14) 0.0085(10) 0.0153(10) 0.0210(9)
Cl7 0.0250(9) 0.0315(10) 0.0186(10) 0.0056(8) -0.0012(8) 0.0062(8)
Cl8 0.0267(9) 0.0360(11) 0.0192(10) 0.0119(8) 0.0077(8) 0.0127(8)
Cl9 0.0326(11) 0.0346(12) 0.0310(13) 0.0025(10) -0.0038(9) 0.0005(9)
Cl10 0.0495(13) 0.0394(12) 0.0185(11) 0.0044(9) -0.0018(9) 0.0249(10)
Cl11 0.0524(14) 0.0362(12) 0.0522(16) 0.0077(11) 0.0080(12) 0.0280(11)
Cl12 0.0312(10) 0.0432(12) 0.0218(11) 0.0022(9) 0.0094(9) 0.0125(9)
C1 0.024(4) 0.060(6) 0.060(6) 0.036(5) 0.006(4) 0.019(4)
C2 0.026(4) 0.040(5) 0.022(5) 0.011(4) 0.005(3) 0.019(4)
C3 0.026(4) 0.023(4) 0.026(5) 0.006(3) 0.003(3) 0.009(3)
C4 0.032(4) 0.026(4) 0.016(4) 0.005(3) -0.002(3) 0.013(3)
C5 0.024(4) 0.032(4) 0.017(4) 0.012(4) 0.005(3) 0.010(3)
O1 0.047(5) 0.118(7) 0.111(7) 0.069(6) 0.015(4) 0.042(4)
O2 0.032(4) 0.061(5) 0.042(4) 0.016(4) 0.004(3) 0.026(3)
O3 0.041(4) 0.026(4) 0.059(5) 0.006(3) 0.003(3) 0.012(3)
O4 0.061(4) 0.044(4) 0.020(4) 0.015(3) 0.012(3) 0.024(3)
O5 0.046(4) 0.034(4) 0.024(4) -0.002(3) 0.008(3) 0.015(3)
O6 0.024(3) 0.030(3) 0.020(3) 0.012(2) 0.007(2) 0.014(2)
C6 0.034(4) 0.039(4) 0.030(4) 0.018(4) 0.009(3) 0.013(3)
C7 0.038(4) 0.042(5) 0.032(5) 0.018(4) 0.014(4) 0.015(4)
C8 0.033(4) 0.031(4) 0.040(5) 0.012(4) 0.007(4) 0.011(3)
O7 0.026(3) 0.028(3) 0.026(3) 0.010(2) 0.007(2) 0.012(2)
C9 0.070(6) 0.045(5) 0.068(6) 0.019(5) -0.003(5) 0.023(5)
C10 0.065(6) 0.047(6) 0.063(7) -0.010(5) -0.007(5) 0.031(5)
C11 0.092(7) 0.084(7) 0.096(7) 0.012(6) 0.014(6) 0.030(5)
O8 0.042(4) 0.030(3) 0.027(4) 0.003(3) 0.006(3) 0.016(3)
C12 0.097(6) 0.058(5) 0.056(5) -0.004(4) 0.021(5) 0.026(5)
C13 0.077(6) 0.054(5) 0.071(6) 0.001(5) 0.010(5) 0.029(5)
C14 0.101(7) 0.077(6) 0.051(6) -0.003(5) 0.021(5) 0.034(5)
P1 0.0279(11) 0.0331(12) 0.0186(11) 0.0057(9) 0.0007(9) 0.0135(9)
C101 0.032(3) 0.033(3) 0.016(3) 0.006(3) -0.001(3) 0.013(3)
C102 0.038(3) 0.036(3) 0.019(3) 0.003(3) 0.001(3) 0.014(3)
C103 0.043(3) 0.039(3) 0.023(3) 0.004(3) -0.003(3) 0.010(3)
C104 0.038(3) 0.039(3) 0.024(3) 0.010(3) -0.001(3) 0.006(3)
C105 0.035(3) 0.041(3) 0.022(3) 0.010(3) 0.001(3) 0.005(3)
C106 0.032(3) 0.037(3) 0.019(3) 0.008(3) 0.001(3) 0.009(3)
C107 0.030(3) 0.035(3) 0.023(3) 0.006(3) 0.000(3) 0.014(3)
C108 0.033(3) 0.034(3) 0.020(3) 0.006(3) 0.000(3) 0.010(3)
C109 0.036(3) 0.037(3) 0.022(3) 0.006(3) 0.000(3) 0.012(3)
C110 0.040(3) 0.034(3) 0.027(3) 0.006(3) -0.001(3) 0.009(3)
C111 0.038(3) 0.034(3) 0.029(3) 0.008(3) 0.000(3) 0.011(3)
C112 0.035(3) 0.036(3) 0.026(3) 0.008(3) -0.001(3) 0.011(3)
C113 0.057(4) 0.066(4) 0.030(4) 0.008(3) 0.002(3) 0.046(3)
C114 0.055(4) 0.075(4) 0.036(4) 0.008(4) -0.002(3) 0.044(4)
C115 0.061(4) 0.082(4) 0.043(4) 0.004(4) -0.004(3) 0.044(4)
C116 0.068(4) 0.080(4) 0.043(4) 0.002(4) -0.003(4) 0.050(4)
C117 0.075(4) 0.072(4) 0.042(4) 0.005(4) -0.003(4) 0.048(4)
C118 0.068(4) 0.067(4) 0.033(4) 0.006(3) -0.003(3) 0.045(4)
C119 0.034(3) 0.047(4) 0.026(3) 0.010(3) 0.009(3) 0.017(3)
C120 0.036(3) 0.054(4) 0.027(3) 0.014(3) 0.004(3) 0.017(3)
C121 0.041(3) 0.058(4) 0.028(4) 0.012(3) 0.006(3) 0.015(3)
C122 0.044(3) 0.054(4) 0.029(4) 0.012(3) 0.012(3) 0.014(3)
C123 0.042(3) 0.051(4) 0.034(4) 0.007(3) 0.014(3) 0.016(3)
C124 0.038(3) 0.049(4) 0.032(4) 0.009(3) 0.011(3) 0.019(3)
P2 0.0268(10) 0.0289(11) 0.0247(12) 0.0068(9) 0.0064(9) 0.0120(9)
C201 0.028(3) 0.039(3) 0.028(3) 0.009(3) 0.008(3) 0.014(3)
C202 0.031(3) 0.040(3) 0.028(3) 0.009(3) 0.009(3) 0.017(3)
C203 0.037(3) 0.044(3) 0.030(3) 0.012(3) 0.009(3) 0.018(3)
C204 0.037(3) 0.046(4) 0.029(3) 0.012(3) 0.008(3) 0.017(3)
C205 0.035(3) 0.046(4) 0.031(3) 0.007(3) 0.007(3) 0.013(3)
C206 0.032(3) 0.044(3) 0.030(3) 0.008(3) 0.007(3) 0.011(3)
C207 0.026(3) 0.026(3) 0.033(3) 0.003(3) 0.006(3) 0.011(2)
C208 0.029(3) 0.028(3) 0.038(4) 0.006(3) 0.011(3) 0.009(3)
C209 0.031(3) 0.026(3) 0.041(4) 0.003(3) 0.010(3) 0.011(3)
C210 0.031(3) 0.028(3) 0.036(3) 0.004(3) 0.006(3) 0.013(3)
C211 0.034(3) 0.029(3) 0.031(3) 0.004(3) 0.003(3) 0.013(3)
C212 0.030(3) 0.029(3) 0.029(3) 0.001(3) 0.006(3) 0.012(3)
C213 0.035(3) 0.034(3) 0.042(4) 0.021(3) 0.015(3) 0.019(3)
C214 0.034(3) 0.034(3) 0.050(4) 0.020(3) 0.014(3) 0.017(3)
C215 0.036(3) 0.039(3) 0.059(4) 0.018(3) 0.017(3) 0.016(3)
C216 0.039(3) 0.041(3) 0.058(4) 0.017(3) 0.023(3) 0.019(3)
C217 0.042(3) 0.043(3) 0.049(4) 0.018(3) 0.023(3) 0.018(3)
C218 0.039(3) 0.041(3) 0.046(4) 0.019(3) 0.018(3) 0.017(3)
C219 0.037(3) 0.031(3) 0.023(3) 0.007(3) 0.006(3) 0.016(3)
C220 0.037(3) 0.029(3) 0.023(3) 0.010(3) 0.001(3) 0.015(3)
C221 0.037(3) 0.032(3) 0.032(3) 0.007(3) 0.001(3) 0.012(3)
C222 0.040(3) 0.030(3) 0.036(4) 0.004(3) 0.003(3) 0.013(3)
C223 0.041(3) 0.030(3) 0.036(4) 0.000(3) 0.006(3) 0.015(3)
C224 0.039(3) 0.034(3) 0.032(3) 0.005(3) 0.004(3) 0.019(3)
P3 0.0204(9) 0.0263(10) 0.0159(10) 0.0071(8) 0.0019(8) 0.0099(8)
C301 0.023(3) 0.038(3) 0.025(3) 0.004(3) 0.001(3) 0.016(3)
C302 0.027(3) 0.042(3) 0.028(3) -0.001(3) 0.000(3) 0.013(3)
C303 0.029(3) 0.050(4) 0.031(3) -0.007(3) 0.000(3) 0.012(3)
C304 0.031(3) 0.051(4) 0.029(3) -0.002(3) -0.002(3) 0.020(3)
C305 0.035(3) 0.043(3) 0.027(3) 0.005(3) 0.000(3) 0.023(3)
C306 0.029(3) 0.038(3) 0.026(3) 0.006(3) -0.001(3) 0.019(3)
C307 0.027(3) 0.032(3) 0.021(3) 0.008(3) 0.001(3) 0.017(2)
C308 0.031(3) 0.036(3) 0.022(3) 0.007(3) 0.005(3) 0.017(3)
C309 0.041(3) 0.044(3) 0.023(3) 0.004(3) 0.002(3) 0.023(3)
C310 0.043(3) 0.048(4) 0.027(3) 0.000(3) -0.002(3) 0.023(3)
C311 0.037(3) 0.045(4) 0.033(4) 0.001(3) -0.004(3) 0.019(3)
C312 0.032(3) 0.039(3) 0.027(3) 0.004(3) 0.000(3) 0.018(3)
C313 0.028(3) 0.028(3) 0.019(3) 0.007(3) 0.006(2) 0.013(2)
C314 0.030(3) 0.030(3) 0.020(3) 0.007(3) 0.003(3) 0.014(2)
C315 0.036(3) 0.033(3) 0.019(3) 0.011(3) 0.005(3) 0.012(3)
C316 0.032(3) 0.036(3) 0.023(3) 0.009(3) 0.009(3) 0.011(3)
C317 0.029(3) 0.038(3) 0.026(3) 0.009(3) 0.007(3) 0.014(3)
C318 0.030(3) 0.032(3) 0.021(3) 0.010(3) 0.005(3) 0.014(3)
C319 0.024(3) 0.030(3) 0.022(3) 0.008(3) 0.003(2) 0.011(2)
C320 0.028(3) 0.031(3) 0.023(3) 0.009(3) 0.003(3) 0.012(2)
C321 0.032(3) 0.030(3) 0.026(3) 0.005(3) 0.008(3) 0.011(3)
C322 0.031(3) 0.030(3) 0.027(3) 0.008(3) 0.005(3) 0.014(3)
C323 0.033(3) 0.032(3) 0.025(3) 0.010(3) 0.004(3) 0.012(3)
C324 0.026(3) 0.032(3) 0.020(3) 0.009(3) 0.005(3) 0.011(2)

loop_
_atom_type_symbol
_atom_type_description
_atom_type_scat_dispersion_real
_atom_type_scat_dispersion_imag
_atom_type_scat_source
C C 0.0033 0.0016 'International Tables Vol C Tables 4.2.6.8 and 6.1.1.4'
H H 0.0000 0.0000 'International Tables Vol C Tables 4.2.6.8 and 6.1.1.4'
O O 0.0106 0.0060 'International Tables Vol C Tables 4.2.6.8 and 6.1.1.4'
P P 0.1023 0.0942 'International Tables Vol C Tables 4.2.6.8 and 6.1.1.4'
Cl Cl 0.1484 0.1585 'International Tables Vol C Tables 4.2.6.8 and 6.1.1.4'
Sn Sn -0.6537 1.4246 'International Tables Vol C Tables 4.2.6.8 and 6.1.1.4'
Pt Pt -1.7033 8.3905 'International Tables Vol C Tables 4.2.6.8 and 6.1.1.4'

loop_
_geom_angle_atom_site_label_1
_geom_angle_atom_site_label_2
_geom_angle_atom_site_label_3
_geom_angle
C4 Pt1 Sn3 100.1(3)
C4 Pt1 Sn4 97.9(3)
Sn3 Pt1 Sn4 74.37(2)
C4 Pt1 Pt4 146.5(3)
Sn3 Pt1 Pt4 107.838(19)
Sn4 Pt1 Pt4 107.020(19)
C4 Pt1 Pt5 127.1(3)
Sn3 Pt1 Pt5 55.981(15)
Sn4 Pt1 Pt5 115.236(19)
Pt4 Pt1 Pt5 60.658(11)
C4 Pt1 Pt3 153.8(3)
Sn3 Pt1 Pt3 61.709(14)
Sn4 Pt1 Pt3 60.443(16)
Pt4 Pt1 Pt3 59.462(13)
Pt5 Pt1 Pt3 60.484(11)
C4 Pt1 Sn6 94.0(3)
Sn3 Pt1 Sn6 165.92(2)
Sn4 Pt1 Sn6 104.40(2)
Pt4 Pt1 Sn6 58.710(17)
Pt5 Pt1 Sn6 114.292(17)
Pt3 Pt1 Sn6 105.170(16)
C4 Pt1 Sn5 96.9(3)
Sn3 Pt1 Sn5 104.31(2)
Sn4 Pt1 Sn5 165.15(2)
Pt4 Pt1 Sn5 58.883(17)
Pt5 Pt1 Sn5 55.375(17)
Pt3 Pt1 Sn5 105.587(17)
Sn6 Pt1 Sn5 73.16(2)
C4 Pt1 Pt2 122.4(3)
Sn3 Pt1 Pt2 115.932(19)
Sn4 Pt1 Pt2 55.872(17)
Pt4 Pt1 Pt2 60.161(13)
Pt5 Pt1 Pt2 110.317(17)
Pt3 Pt1 Pt2 59.731(14)
Sn6 Pt1 Pt2 55.311(15)
Sn5 Pt1 Pt2 114.065(19)
C2 Pt2 Sn6 98.2(3)
C2 Pt2 Sn4 107.4(3)
Sn6 Pt2 Sn4 114.77(2)
C2 Pt2 Sn1 106.8(3)
Sn6 Pt2 Sn1 112.33(2)
Sn4 Pt2 Sn1 115.319(19)
C2 Pt2 Pt3 150.9(3)
Sn6 Pt2 Pt3 110.842(19)
Sn4 Pt2 Pt3 62.185(15)
Sn1 Pt2 Pt3 61.141(15)
C2 Pt2 Pt4 141.5(3)
Sn6 Pt2 Pt4 60.675(15)
Sn4 Pt2 Pt4 110.600(17)
Sn1 Pt2 Pt4 60.972(17)
Pt3 Pt2 Pt4 59.217(15)
C2 Pt2 Pt1 142.2(3)
Sn6 Pt2 Pt1 62.195(18)
Sn4 Pt2 Pt1 60.971(15)
Sn1 Pt2 Pt1 110.55(2)
Pt3 Pt2 Pt1 59.794(15)
Pt4 Pt2 Pt1 59.360(13)
C5 Pt3 Sn2 97.8(2)
C5 Pt3 Sn1 100.9(2)
Sn2 Pt3 Sn1 75.37(2)
C5 Pt3 Pt4 154.8(2)
Sn2 Pt3 Pt4 63.098(16)
Sn1 Pt3 Pt4 59.899(18)
C5 Pt3 Pt2 124.9(2)
Sn2 Pt3 Pt2 118.44(2)
Sn1 Pt3 Pt2 56.362(15)
Pt4 Pt3 Pt2 60.609(12)
C5 Pt3 Pt1 145.2(2)
Sn2 Pt3 Pt1 108.785(17)
Sn1 Pt3 Pt1 107.185(18)
Pt4 Pt3 Pt1 60.044(11)
Pt2 Pt3 Pt1 60.475(10)
C5 Pt3 Sn4 94.0(2)
Sn2 Pt3 Sn4 167.78(2)
Sn1 Pt3 Sn4 105.52(2)
Pt4 Pt3 Sn4 106.439(18)
Pt2 Pt3 Sn4 55.704(17)
Pt1 Pt3 Sn4 59.120(14)
C5 Pt3 Pt5 124.5(2)
Sn2 Pt3 Pt5 56.881(17)
Sn1 Pt3 Pt5 115.300(18)
Pt4 Pt3 Pt5 60.558(11)
Pt2 Pt3 Pt5 110.220(17)
Pt1 Pt3 Pt5 59.623(14)
Sn4 Pt3 Pt5 113.28(2)
C5 Pt3 Sn3 94.3(2)
Sn2 Pt3 Sn3 103.45(2)
Sn1 Pt3 Sn3 164.80(2)
Pt4 Pt3 Sn3 105.74(2)
Pt2 Pt3 Sn3 113.663(18)
Pt1 Pt3 Sn3 58.442(17)
Sn4 Pt3 Sn3 72.387(19)
Pt5 Pt3 Sn3 54.734(16)
C3 Pt4 Sn6 95.8(3)
C3 Pt4 Sn5 96.4(3)
Sn6 Pt4 Sn5 75.16(2)
C3 Pt4 Sn1 96.0(3)
Sn6 Pt4 Sn1 104.43(2)
Sn5 Pt4 Sn1 167.57(2)
C3 Pt4 Pt3 149.5(3)
Sn6 Pt4 Pt3 107.807(17)
Sn5 Pt4 Pt3 108.097(18)
Sn1 Pt4 Pt3 59.905(15)
C3 Pt4 Pt1 150.0(3)
Sn6 Pt4 Pt1 61.082(16)
Sn5 Pt4 Pt1 61.074(16)
Sn1 Pt4 Pt1 107.542(18)
Pt3 Pt4 Pt1 60.494(16)
C3 Pt4 Pt2 124.3(3)
Sn6 Pt4 Pt2 56.115(17)
Sn5 Pt4 Pt2 116.332(17)
Sn1 Pt4 Pt2 56.227(14)
Pt3 Pt4 Pt2 60.175(11)
Pt1 Pt4 Pt2 60.479(12)
C3 Pt4 Pt5 125.8(3)
Sn6 Pt4 Pt5 115.620(18)
Sn5 Pt4 Pt5 55.755(15)
Sn1 Pt4 Pt5 115.274(17)
Pt3 Pt4 Pt5 60.522(14)
Pt1 Pt4 Pt5 59.757(14)
Pt2 Pt4 Pt5 109.841(17)
C3 Pt4 Sn2 99.8(3)
Sn6 Pt4 Sn2 164.35(2)
Sn5 Pt4 Sn2 104.17(2)
Sn1 Pt4 Sn2 72.77(2)
Pt3 Pt4 Sn2 57.143(15)
Pt1 Pt4 Sn2 104.552(18)
Pt2 Pt4 Sn2 112.651(19)
Pt5 Pt4 Sn2 55.107(16)
C1 Pt5 Sn3 111.1(3)
C1 Pt5 Sn5 103.6(4)
Sn3 Pt5 Sn5 115.30(2)
C1 Pt5 Sn2 96.3(3)
Sn3 Pt5 Sn2 112.67(2)
Sn5 Pt5 Sn2 115.70(2)
C1 Pt5 Pt1 152.5(3)
Sn3 Pt5 Pt1 61.366(15)
Sn5 Pt5 Pt1 62.772(16)
Sn2 Pt5 Pt1 111.017(17)
C1 Pt5 Pt3 143.7(4)
Sn3 Pt5 Pt3 63.310(16)
Sn5 Pt5 Pt3 111.09(2)
Sn2 Pt5 Pt3 59.215(17)
Pt1 Pt5 Pt3 59.892(16)
C1 Pt5 Pt4 137.3(3)
Sn3 Pt5 Pt4 111.44(2)
Sn5 Pt5 Pt4 60.894(18)
Sn2 Pt5 Pt4 63.274(15)
Pt1 Pt5 Pt4 59.586(13)
Pt3 Pt5 Pt4 58.920(13)
O6 Sn1 Cl2 90.72(16)
O6 Sn1 Cl1 94.57(15)
Cl2 Sn1 Cl1 92.51(7)
O6 Sn1 Pt2 141.03(15)
Cl2 Sn1 Pt2 117.36(6)
Cl1 Sn1 Pt2 109.50(5)
O6 Sn1 Pt4 81.91(15)
Cl2 Sn1 Pt4 161.33(5)
Cl1 Sn1 Pt4 105.11(6)
Pt2 Sn1 Pt4 62.801(19)
O6 Sn1 Pt3 86.54(15)
Cl2 Sn1 Pt3 102.43(5)
Cl1 Sn1 Pt3 165.01(6)
Pt2 Sn1 Pt3 62.497(16)
Pt4 Sn1 Pt3 60.195(16)
O6 Sn2 Cl3 98.62(16)
O6 Sn2 Cl4 97.77(16)
Cl3 Sn2 Cl4 91.96(7)
O6 Sn2 Pt5 139.74(14)
Cl3 Sn2 Pt5 102.48(6)
Cl4 Sn2 Pt5 115.19(6)
O6 Sn2 Pt3 88.35(14)
Cl3 Sn2 Pt3 163.99(6)
Cl4 Sn2 Pt3 101.41(5)
Pt5 Sn2 Pt3 63.905(15)
O6 Sn2 Pt4 79.57(14)
Cl3 Sn2 Pt4 107.15(6)
Cl4 Sn2 Pt4 160.88(5)
Pt5 Sn2 Pt4 61.619(17)
Pt3 Sn2 Pt4 59.759(16)
O7 Sn3 Cl6 94.96(16)
O7 Sn3 Cl5 91.40(16)
Cl6 Sn3 Cl5 93.87(9)
O7 Sn3 Pt5 139.94(15)
Cl6 Sn3 Pt5 107.28(6)
Cl5 Sn3 Pt5 118.99(6)
O7 Sn3 Pt1 87.17(15)
Cl6 Sn3 Pt1 163.75(6)
Cl5 Sn3 Pt1 102.19(6)
Pt5 Sn3 Pt1 62.653(19)
O7 Sn3 Pt3 80.64(15)
Cl6 Sn3 Pt3 104.54(6)
Cl5 Sn3 Pt3 160.44(6)
Pt5 Sn3 Pt3 61.956(17)
Pt1 Sn3 Pt3 59.849(17)
O7 Sn4 Cl7 96.21(17)
O7 Sn4 Cl8 92.36(16)
Cl7 Sn4 Cl8 92.57(7)
O7 Sn4 Pt2 141.20(15)
Cl7 Sn4 Pt2 106.87(5)
Cl8 Sn4 Pt2 116.67(5)
O7 Sn4 Pt1 87.25(16)
Cl7 Sn4 Pt1 165.24(5)
Cl8 Sn4 Pt1 101.65(6)
Pt2 Sn4 Pt1 63.157(17)
O7 Sn4 Pt3 82.04(15)
Cl7 Sn4 Pt3 105.73(5)
Cl8 Sn4 Pt3 161.30(5)
Pt2 Sn4 Pt3 62.110(15)
Pt1 Sn4 Pt3 60.437(18)
O8 Sn5 Cl10 95.06(18)
O8 Sn5 Cl9 95.58(18)
Cl10 Sn5 Cl9 92.60(9)
O8 Sn5 Pt5 140.85(17)
Cl10 Sn5 Pt5 111.92(6)
Cl9 Sn5 Pt5 110.33(7)
O8 Sn5 Pt4 82.93(17)
Cl10 Sn5 Pt4 164.33(6)
Cl9 Sn5 Pt4 103.07(6)
Pt5 Sn5 Pt4 63.351(19)
O8 Sn5 Pt1 84.87(17)
Cl10 Sn5 Pt1 104.33(6)
Cl9 Sn5 Pt1 162.98(6)
Pt5 Sn5 Pt1 61.854(17)
Pt4 Sn5 Pt1 60.043(15)
O8 Sn6 Cl11 98.95(18)
O8 Sn6 Cl12 95.15(18)
Cl11 Sn6 Cl12 91.87(9)
O8 Sn6 Pt2 141.21(17)
Cl11 Sn6 Pt2 108.28(7)
Cl12 Sn6 Pt2 110.64(6)
O8 Sn6 Pt4 83.09(17)
Cl11 Sn6 Pt4 106.57(7)
Cl12 Sn6 Pt4 161.54(6)
Pt2 Sn6 Pt4 63.210(17)
O8 Sn6 Pt1 84.90(17)
Cl11 Sn6 Pt1 165.89(7)
Cl12 Sn6 Pt1 101.34(6)
Pt2 Sn6 Pt1 62.494(16)
Pt4 Sn6 Pt1 60.208(15)
O1 C1 Pt5 175.0(12)
O2 C2 Pt2 176.7(9)
O3 C3 Pt4 177.2(8)
O4 C4 Pt1 178.6(8)
O5 C5 Pt3 179.3(8)
C6 O6 Sn2 132.1(5)
C6 O6 Sn1 123.5(5)
Sn2 O6 Sn1 104.2(2)
C7 C6 C8 114.2(8)
C7 C6 O6 110.3(7)
C8 C6 O6 110.9(7)
C7 C6 H6 107.0
C8 C6 H6 107.0
O6 C6 H6 107.0
C6 C7 H7A 109.5
C6 C7 H7B 109.5
H7A C7 H7B 109.5
C6 C7 H7C 109.5
H7A C7 H7C 109.5
H7B C7 H7C 109.5
C6 C8 H8A 109.5
C6 C8 H8B 109.5
H8A C8 H8B 109.5
C6 C8 H8C 109.5
H8A C8 H8C 109.5
H8B C8 H8C 109.5
C9 O7 Sn4 132.3(6)
C9 O7 Sn3 122.9(6)
Sn4 O7 Sn3 104.9(2)
C11 C9 C10 107.7(12)
C11 C9 O7 119.9(11)
C10 C9 O7 112.9(9)
C11 C9 H9 105.0
C10 C9 H9 105.0
O7 C9 H9 105.0
C9 C10 H10A 109.5
C9 C10 H10B 109.5
H10A C10 H10B 109.5
C9 C10 H10C 109.5
H10A C10 H10C 109.5
H10B C10 H10C 109.5
C9 C11 H11A 109.5
C9 C11 H11B 109.5
H11A C11 H11B 109.5
C9 C11 H11C 109.5
H11A C11 H11C 109.5
H11B C11 H11C 109.5
C12 O8 Sn5 123.1(8)
C12 O8 Sn6 130.8(8)
Sn5 O8 Sn6 105.7(3)
O8 C12 C14 113.8(10)
O8 C12 C13 114.9(10)
C14 C12 C13 128.7(13)
O8 C12 H12 95.3
C14 C12 H12 95.3
C13 C12 H12 95.3
C12 C13 H13A 109.5
C12 C13 H13B 109.5
H13A C13 H13B 109.5
C12 C13 H13C 109.5
H13A C13 H13C 109.5
H13B C13 H13C 109.5
C12 C14 H14A 109.5
C12 C14 H14B 109.5
H14A C14 H14B 109.5
C12 C14 H14C 109.5
H14A C14 H14C 109.5
H14B C14 H14C 109.5
C113 P1 C119 109.9(5)
C113 P1 C101 111.5(5)
C119 P1 C101 107.9(4)
C113 P1 C107 107.5(5)
C119 P1 C107 108.2(4)
C101 P1 C107 111.8(4)
C106 C101 C102 120.8(8)
C106 C101 P1 122.0(7)
C102 C101 P1 117.2(7)
C103 C102 C101 119.8(9)
C103 C102 H102 120.1
C101 C102 H102 120.1
C102 C103 C104 120.1(9)
C102 C103 H103 120.0
C104 C103 H103 120.0
C105 C104 C103 120.6(9)
C105 C104 H104 119.7
C103 C104 H104 119.7
C104 C105 C106 121.4(10)
C104 C105 H105 119.3
C106 C105 H105 119.3
C101 C106 C105 117.4(9)
C101 C106 H106 121.3
C105 C106 H106 121.3
C112 C107 C108 120.6(9)
C112 C107 P1 121.0(7)
C108 C107 P1 118.4(7)
C109 C108 C107 119.5(9)
C109 C108 H108 120.2
C107 C108 H108 120.2
C108 C109 C110 120.9(9)
C108 C109 H109 119.6
C110 C109 H109 119.6
C111 C110 C109 118.9(9)
C111 C110 H110 120.5
C109 C110 H110 120.5
C110 C111 C112 120.9(9)
C110 C111 H111 119.6
C112 C111 H111 119.6
C107 C112 C111 119.2(9)
C107 C112 H112 120.4
C111 C112 H112 120.4
C118 C113 C114 119.2(10)
C118 C113 P1 124.1(9)
C114 C113 P1 116.5(9)
C115 C114 C113 120.1(12)
C115 C114 H114 119.9
C113 C114 H114 119.9
C116 C115 C114 119.9(13)
C116 C115 H115 120.0
C114 C115 H115 120.0
C115 C116 C117 121.8(12)
C115 C116 H116 119.1
C117 C116 H116 119.1
C116 C117 C118 119.2(13)
C116 C117 H117 120.4
C118 C117 H117 120.4
C113 C118 C117 119.6(12)
C113 C118 H118 120.2
C117 C118 H118 120.2
C120 C119 C124 120.5(9)
C120 C119 P1 119.9(7)
C124 C119 P1 119.6(8)
C119 C120 C121 120.8(10)
C119 C120 H120 119.6
C121 C120 H120 119.6
C122 C121 C120 119.7(10)
C122 C121 H121 120.2
C120 C121 H121 120.2
C121 C122 C123 121.0(10)
C121 C122 H122 119.5
C123 C122 H122 119.5
C122 C123 C124 118.9(10)
C122 C123 H123 120.5
C124 C123 H123 120.5
C123 C124 C119 119.2(10)
C123 C124 H124 120.4
C119 C124 H124 120.4
C207 P2 C213 108.9(4)
C207 P2 C201 110.1(4)
C213 P2 C201 110.5(4)
C207 P2 C219 108.9(4)
C213 P2 C219 108.9(4)
C201 P2 C219 109.5(4)
C206 C201 C202 121.0(9)
C206 C201 P2 120.2(7)
C202 C201 P2 118.8(7)
C203 C202 C201 120.1(9)
C203 C202 H202 119.9
C201 C202 H202 119.9
C202 C203 C204 118.6(9)
C202 C203 H203 120.7
C204 C203 H203 120.7
C205 C204 C203 122.0(10)
C205 C204 H204 119.0
C203 C204 H204 119.0
C204 C205 C206 120.1(10)
C204 C205 H205 120.0
C206 C205 H205 120.0
C201 C206 C205 118.1(10)
C201 C206 H206 120.9
C205 C206 H206 120.9
C212 C207 C208 119.2(8)
C212 C207 P2 120.1(7)
C208 C207 P2 120.6(7)
C207 C208 C209 119.8(9)
C207 C208 H208 120.1
C209 C208 H208 120.1
C210 C209 C208 119.7(9)
C210 C209 H209 120.1
C208 C209 H209 120.1
C209 C210 C211 121.2(9)
C209 C210 H210 119.4
C211 C210 H210 119.4
C210 C211 C212 120.0(9)
C210 C211 H211 120.0
C212 C211 H211 120.0
C207 C212 C211 120.0(8)
C207 C212 H212 120.0
C211 C212 H212 120.0
C214 C213 C218 121.1(9)
C214 C213 P2 119.0(8)
C218 C213 P2 119.8(7)
C213 C214 C215 118.4(10)
C213 C214 H214 120.8
C215 C214 H214 120.8
C216 C215 C214 120.0(10)
C216 C215 H215 120.0
C214 C215 H215 120.0
C217 C216 C215 120.4(9)
C217 C216 H216 119.8
C215 C216 H216 119.8
C216 C217 C218 121.1(11)
C216 C217 H217 119.5
C218 C217 H217 119.5
C213 C218 C217 118.9(10)
C213 C218 H218 120.5
C217 C218 H218 120.5
C224 C219 C220 120.9(9)
C224 C219 P2 120.0(7)
C220 C219 P2 119.1(7)
C221 C220 C219 120.0(9)
C221 C220 H220 120.0
C219 C220 H220 120.0
C220 C221 C222 120.1(9)
C220 C221 H221 119.9
C222 C221 H221 119.9
C223 C222 C221 119.9(9)
C223 C222 H222 120.0
C221 C222 H222 120.0
C222 C223 C224 120.6(9)
C222 C223 H223 119.7
C224 C223 H223 119.7
C219 C224 C223 118.5(9)
C219 C224 H224 120.8
C223 C224 H224 120.8
C301 P3 C307 109.1(4)
C301 P3 C319 111.7(4)
C307 P3 C319 108.8(4)
C301 P3 C313 109.5(4)
C307 P3 C313 110.9(4)
C319 P3 C313 106.9(4)
C302 C301 C306 120.6(8)
C302 C301 P3 120.9(7)
C306 C301 P3 118.1(7)
C301 C302 C303 118.4(9)
C301 C302 H302 120.8
C303 C302 H302 120.8
C304 C303 C302 120.8(9)
C304 C303 H303 119.6
C302 C303 H303 119.6
C303 C304 C305 121.1(9)
C303 C304 H304 119.4
C305 C304 H304 119.4
C306 C305 C304 119.3(9)
C306 C305 H305 120.4
C304 C305 H305 120.4
C305 C306 C301 119.8(9)
C305 C306 H306 120.1
C301 C306 H306 120.1
C312 C307 C308 120.9(8)
C312 C307 P3 121.0(7)
C308 C307 P3 117.8(6)
C309 C308 C307 118.3(8)
C309 C308 H308 120.8
C307 C308 H308 120.8
C308 C309 C310 120.5(9)
C308 C309 H309 119.8
C310 C309 H309 119.8
C311 C310 C309 120.7(9)
C311 C310 H310 119.7
C309 C310 H310 119.7
C310 C311 C312 120.3(9)
C310 C311 H311 119.8
C312 C311 H311 119.8
C307 C312 C311 119.3(9)
C307 C312 H312 120.4
C311 C312 H312 120.4
C314 C313 C318 120.2(7)
C314 C313 P3 121.2(6)
C318 C313 P3 118.6(6)
C315 C314 C313 118.9(8)
C315 C314 H314 120.6
C313 C314 H314 120.6
C316 C315 C314 120.9(8)
C316 C315 H315 119.6
C314 C315 H315 119.6
C317 C316 C315 120.0(8)
C317 C316 H316 120.0
C315 C316 H316 120.0
C318 C317 C316 120.7(8)
C318 C317 H317 119.7
C316 C317 H317 119.7
C317 C318 C313 119.3(8)
C317 C318 H318 120.4
C313 C318 H318 120.4
C324 C319 C320 120.2(8)
C324 C319 P3 120.3(7)
C320 C319 P3 119.5(6)
C321 C320 C319 120.2(8)
C321 C320 H320 119.9
C319 C320 H320 119.9
C320 C321 C322 120.2(9)
C320 C321 H321 119.9
C322 C321 H321 119.9
C321 C322 C323 119.9(8)
C321 C322 H322 120.1
C323 C322 H322 120.1
C324 C323 C322 120.4(8)
C324 C323 H323 119.8
C322 C323 H323 119.8
C323 C324 C319 119.1(8)
C323 C324 H324 120.4
C319 C324 H324 120.4
O9 C901 C903 139.3(15)
O9 C901 C902 121.5(13)
C903 C901 C902 95.9(13)
C901 C902 H90A 109.5
C901 C902 H90B 109.5
H90A C902 H90B 109.5
C901 C902 H90C 109.5
H90A C902 H90C 109.5
H90B C902 H90C 109.5
C901 C903 H90D 109.5
C901 C903 H90E 109.5
H90D C903 H90E 109.5
C901 C903 H90F 109.5
H90D C903 H90F 109.5
H90E C903 H90F 109.5
O91 C911 C912 122(3)
O91 C911 C913 124(3)
C912 C911 C913 91(2)
C911 C912 H91A 109.5
C911 C912 H91B 109.5
H91A C912 H91B 109.5
C911 C912 H91C 109.5
H91A C912 H91C 109.5
H91B C912 H91C 109.5
C911 C913 H91D 109.5
C911 C913 H91E 109.5
H91D C913 H91E 109.5
C911 C913 H91F 109.5
H91D C913 H91F 109.5
H91E C913 H91F 109.5
O92 C921 C922 120(3)
O92 C921 C923 118(2)
C922 C921 C923 92(2)
C921 C922 H92A 109.5
C921 C922 H92B 109.5
H92A C922 H92B 109.5
C921 C922 H92C 109.5
H92A C922 H92C 109.5
H92B C922 H92C 109.5
C921 C923 H92D 109.5
C921 C923 H92E 109.5
H92D C923 H92E 109.5
C921 C923 H92F 109.5
H92D C923 H92F 109.5
H92E C923 H92F 109.5
O93 C931 C933 119(3)
O93 C931 C932 118(3)
C933 C931 C932 92(2)
C931 C932 H93A 109.5
C931 C932 H93B 109.5
H93A C932 H93B 109.5
C931 C932 H93C 109.5
H93A C932 H93C 109.5
H93B C932 H93C 109.5
C931 C933 H93D 109.5
C931 C933 H93E 109.5
H93D C933 H93E 109.5
C931 C933 H93F 109.5
H93D C933 H93F 109.5
H93E C933 H93F 109.5

loop_
_geom_bond_atom_site_label_1
_geom_bond_atom_site_label_2
_geom_bond_distance
Pt1 C4 1.875(8)
Pt1 Sn3 2.8063(7)
Pt1 Sn4 2.8098(7)
Pt1 Pt4 2.8350(5)
Pt1 Pt5 2.8400(6)
Pt1 Pt3 2.8477(7)
Pt1 Sn6 2.8594(7)
Pt1 Sn5 2.8639(7)
Pt1 Pt2 2.8673(5)
Pt2 C2 1.876(8)
Pt2 Sn6 2.6581(8)
Pt2 Sn4 2.6601(7)
Pt2 Sn1 2.6713(7)
Pt2 Pt3 2.8459(5)
Pt2 Pt4 2.8582(6)
Pt3 C5 1.890(9)
Pt3 Sn2 2.7403(7)
Pt3 Sn1 2.8101(7)
Pt3 Pt4 2.8182(6)
Pt3 Sn4 2.8479(6)
Pt3 Pt5 2.8647(6)
Pt3 Sn3 2.8999(7)
Pt4 C3 1.882(8)
Pt4 Sn6 2.7916(7)
Pt4 Sn5 2.8014(8)
Pt4 Sn1 2.8099(8)
Pt4 Pt5 2.8656(5)
Pt4 Sn2 2.9092(7)
Pt5 C1 1.858(9)
Pt5 Sn3 2.6501(7)
Pt5 Sn5 2.6504(7)
Pt5 Sn2 2.6716(8)
Sn1 O6 2.151(5)
Sn1 Cl2 2.416(2)
Sn1 Cl1 2.427(2)
Sn2 O6 2.150(5)
Sn2 Cl3 2.402(2)
Sn2 Cl4 2.425(2)
Sn3 O7 2.145(6)
Sn3 Cl6 2.403(2)
Sn3 Cl5 2.412(2)
Sn4 O7 2.136(6)
Sn4 Cl7 2.408(2)
Sn4 Cl8 2.4202(19)
Sn5 O8 2.138(6)
Sn5 Cl10 2.423(2)
Sn5 Cl9 2.424(2)
Sn6 O8 2.142(7)
Sn6 Cl11 2.415(2)
Sn6 Cl12 2.418(2)
C1 O1 1.117(12)
C2 O2 1.122(10)
C3 O3 1.126(10)
C4 O4 1.129(10)
C5 O5 1.118(10)
O6 C6 1.495(10)
C6 C7 1.469(8)
C6 C8 1.469(8)
C6 H6 1.0000
C7 H7A 0.9800
C7 H7B 0.9800
C7 H7C 0.9800
C8 H8A 0.9800
C8 H8B 0.9800
C8 H8C 0.9800
O7 C9 1.466(13)
C9 C11 1.454(9)
C9 C10 1.459(9)
C9 H9 1.0000
C10 H10A 0.9800
C10 H10B 0.9800
C10 H10C 0.9800
C11 H11A 0.9800
C11 H11B 0.9800
C11 H11C 0.9800
O8 C12 1.447(13)
C12 C14 1.448(9)
C12 C13 1.460(9)
C12 H12 1.0000
C13 H13A 0.9800
C13 H13B 0.9800
C13 H13C 0.9800
C14 H14A 0.9800
C14 H14B 0.9800
C14 H14C 0.9800
P1 C113 1.794(10)
P1 C119 1.798(9)
P1 C101 1.808(9)
P1 C107 1.808(9)
C101 C106 1.390(13)
C101 C102 1.396(13)
C102 C103 1.364(13)
C102 H102 0.9500
C103 C104 1.377(14)
C103 H103 0.9500
C104 C105 1.354(14)
C104 H104 0.9500
C105 C106 1.403(12)
C105 H105 0.9500
C106 H106 0.9500
C107 C112 1.379(13)
C107 C108 1.394(12)
C108 C109 1.373(13)
C108 H108 0.9500
C109 C110 1.397(13)
C109 H109 0.9500
C110 C111 1.380(14)
C110 H110 0.9500
C111 C112 1.396(14)
C111 H111 0.9500
C112 H112 0.9500
C113 C118 1.353(16)
C113 C114 1.423(17)
C114 C115 1.347(15)
C114 H114 0.9500
C115 C116 1.341(18)
C115 H115 0.9500
C116 C117 1.370(18)
C116 H116 0.9500
C117 C118 1.395(16)
C117 H117 0.9500
C118 H118 0.9500
C119 C120 1.358(14)
C119 C124 1.405(13)
C120 C121 1.390(14)
C120 H120 0.9500
C121 C122 1.367(15)
C121 H121 0.9500
C122 C123 1.399(16)
C122 H122 0.9500
C123 C124 1.400(14)
C123 H123 0.9500
C124 H124 0.9500
P2 C207 1.792(9)
P2 C213 1.800(9)
P2 C201 1.806(10)
P2 C219 1.808(9)
C201 C206 1.391(14)
C201 C202 1.399(13)
C202 C203 1.384(13)
C202 H202 0.9500
C203 C204 1.385(14)
C203 H203 0.9500
C204 C205 1.370(15)
C204 H204 0.9500
C205 C206 1.406(14)
C205 H205 0.9500
C206 H206 0.9500
C207 C212 1.379(13)
C207 C208 1.401(12)
C208 C209 1.402(13)
C208 H208 0.9500
C209 C210 1.344(13)
C209 H209 0.9500
C210 C211 1.382(13)
C210 H210 0.9500
C211 C212 1.386(13)
C211 H211 0.9500
C212 H212 0.9500
C213 C214 1.385(14)
C213 C218 1.391(14)
C214 C215 1.423(13)
C214 H214 0.9500
C215 C216 1.385(16)
C215 H215 0.9500
C216 C217 1.354(15)
C216 H216 0.9500
C217 C218 1.403(13)
C217 H217 0.9500
C218 H218 0.9500
C219 C224 1.381(13)
C219 C220 1.390(12)
C220 C221 1.380(13)
C220 H220 0.9500
C221 C222 1.385(14)
C221 H221 0.9500
C222 C223 1.380(14)
C222 H222 0.9500
C223 C224 1.408(13)
C223 H223 0.9500
C224 H224 0.9500
P3 C301 1.795(8)
P3 C307 1.798(9)
P3 C319 1.799(9)
P3 C313 1.801(8)
C301 C302 1.391(13)
C301 C306 1.406(13)
C302 C303 1.395(14)
C302 H302 0.9500
C303 C304 1.358(15)
C303 H303 0.9500
C304 C305 1.399(13)
C304 H304 0.9500
C305 C306 1.372(12)
C305 H305 0.9500
C306 H306 0.9500
C307 C312 1.388(12)
C307 C308 1.412(12)
C308 C309 1.380(13)
C308 H308 0.9500
C309 C310 1.396(14)
C309 H309 0.9500
C310 C311 1.367(14)
C310 H310 0.9500
C311 C312 1.389(13)
C311 H311 0.9500
C312 H312 0.9500
C313 C314 1.395(12)
C313 C318 1.406(12)
C314 C315 1.387(12)
C314 H314 0.9500
C315 C316 1.380(13)
C315 H315 0.9500
C316 C317 1.378(13)
C316 H316 0.9500
C317 C318 1.377(12)
C317 H317 0.9500
C318 H318 0.9500
C319 C324 1.389(12)
C319 C320 1.395(12)
C320 C321 1.370(12)
C320 H320 0.9500
C321 C322 1.385(12)
C321 H321 0.9500
C322 C323 1.391(13)
C322 H322 0.9500
C323 C324 1.386(12)
C323 H323 0.9500
C324 H324 0.9500
O9 C901 1.191(8)
C901 C903 1.493(8)
C901 C902 1.496(8)
C902 H90A 0.9800
C902 H90B 0.9800
C902 H90C 0.9800
C903 H90D 0.9800
C903 H90E 0.9800
C903 H90F 0.9800
O91 C911 1.210(9)
C911 C912 1.508(9)
C911 C913 1.512(9)
C912 H91A 0.9800
C912 H91B 0.9800
C912 H91C 0.9800
C913 H91D 0.9800
C913 H91E 0.9800
C913 H91F 0.9800
O92 C921 1.209(9)
C921 C922 1.508(9)
C921 C923 1.509(9)
C922 H92A 0.9800
C922 H92B 0.9800
C922 H92C 0.9800
C923 H92D 0.9800
C923 H92E 0.9800
C923 H92F 0.9800
C932 H93A 0.9300
C932 H93B 0.9300
C932 H93C 0.9300
C933 H93D 0.9300
C933 H93E 0.9300
C933 H93F 0.9300

loop_
_geom_torsion_atom_site_label_1
_geom_torsion_atom_site_label_2
_geom_torsion_atom_site_label_3
_geom_torsion_atom_site_label_4
_geom_torsion
C4 Pt1 Pt2 C2 4.6(5)
Sn3 Pt1 Pt2 C2 127.3(5)
Sn4 Pt1 Pt2 C2 81.1(5)
Pt4 Pt1 Pt2 C2 -136.2(5)
Pt5 Pt1 Pt2 C2 -171.6(5)
Pt3 Pt1 Pt2 C2 153.9(5)
Sn6 Pt1 Pt2 C2 -65.5(5)
Sn5 Pt1 Pt2 C2 -111.5(5)
C4 Pt1 Pt2 Sn6 70.1(3)
Sn3 Pt1 Pt2 Sn6 -167.19(2)
Sn4 Pt1 Pt2 Sn6 146.55(2)
Pt4 Pt1 Pt2 Sn6 -70.661(19)
Pt5 Pt1 Pt2 Sn6 -106.10(2)
Pt3 Pt1 Pt2 Sn6 -140.573(18)
Sn5 Pt1 Pt2 Sn6 -45.98(2)
C4 Pt1 Pt2 Sn4 -76.4(3)
Sn3 Pt1 Pt2 Sn4 46.26(2)
Pt4 Pt1 Pt2 Sn4 142.789(18)
Pt5 Pt1 Pt2 Sn4 107.354(19)
Pt3 Pt1 Pt2 Sn4 72.877(17)
Sn6 Pt1 Pt2 Sn4 -146.55(2)
Sn5 Pt1 Pt2 Sn4 167.47(2)
C4 Pt1 Pt2 Sn1 175.3(3)
Sn3 Pt1 Pt2 Sn1 -62.06(2)
Sn4 Pt1 Pt2 Sn1 -108.32(2)
Pt4 Pt1 Pt2 Sn1 34.472(17)
Pt5 Pt1 Pt2 Sn1 -0.96(2)
Pt3 Pt1 Pt2 Sn1 -35.440(18)
Sn6 Pt1 Pt2 Sn1 105.13(2)
Sn5 Pt1 Pt2 Sn1 59.15(2)
C4 Pt1 Pt2 Pt3 -149.3(3)
Sn3 Pt1 Pt2 Pt3 -26.620(16)
Sn4 Pt1 Pt2 Pt3 -72.877(17)
Pt4 Pt1 Pt2 Pt3 69.912(14)
Pt5 Pt1 Pt2 Pt3 34.477(14)
Sn6 Pt1 Pt2 Pt3 140.573(18)
Sn5 Pt1 Pt2 Pt3 94.594(19)
C4 Pt1 Pt2 Pt4 140.8(3)
Sn3 Pt1 Pt2 Pt4 -96.53(2)
Sn4 Pt1 Pt2 Pt4 -142.789(18)
Pt5 Pt1 Pt2 Pt4 -35.435(13)
Pt3 Pt1 Pt2 Pt4 -69.912(14)
Sn6 Pt1 Pt2 Pt4 70.661(19)
Sn5 Pt1 Pt2 Pt4 24.682(17)
C2 Pt2 Pt3 C5 -7.3(6)
Sn6 Pt2 Pt3 C5 176.0(3)
Sn4 Pt2 Pt3 C5 68.2(3)
Sn1 Pt2 Pt3 C5 -79.3(3)
Pt4 Pt2 Pt3 C5 -150.8(3)
Pt1 Pt2 Pt3 C5 139.1(3)
C2 Pt2 Pt3 Sn2 117.1(5)
Sn6 Pt2 Pt3 Sn2 -59.60(3)
Sn4 Pt2 Pt3 Sn2 -167.42(2)
Sn1 Pt2 Pt3 Sn2 45.14(2)
Pt4 Pt2 Pt3 Sn2 -26.406(19)
Pt1 Pt2 Pt3 Sn2 -96.553(19)
C2 Pt2 Pt3 Sn1 71.9(5)
Sn6 Pt2 Pt3 Sn1 -104.74(2)
Sn4 Pt2 Pt3 Sn1 147.44(2)
Pt4 Pt2 Pt3 Sn1 -71.54(2)
Pt1 Pt2 Pt3 Sn1 -141.689(19)
C2 Pt2 Pt3 Pt4 143.5(5)
Sn6 Pt2 Pt3 Pt4 -33.198(17)
Sn4 Pt2 Pt3 Pt4 -141.02(2)
Sn1 Pt2 Pt3 Pt4 71.54(2)
Pt1 Pt2 Pt3 Pt4 -70.146(13)
C2 Pt2 Pt3 Pt1 -146.4(5)
Sn6 Pt2 Pt3 Pt1 36.948(18)
Sn4 Pt2 Pt3 Pt1 -70.871(17)
Sn1 Pt2 Pt3 Pt1 141.689(19)
Pt4 Pt2 Pt3 Pt1 70.146(13)
C2 Pt2 Pt3 Sn4 -75.5(5)
Sn6 Pt2 Pt3 Sn4 107.82(2)
Sn1 Pt2 Pt3 Sn4 -147.44(2)
Pt4 Pt2 Pt3 Sn4 141.02(2)
Pt1 Pt2 Pt3 Sn4 70.871(17)
C2 Pt2 Pt3 Pt5 179.5(5)
Sn6 Pt2 Pt3 Pt5 2.83(2)
Sn4 Pt2 Pt3 Pt5 -104.98(2)
Sn1 Pt2 Pt3 Pt5 107.57(2)
Pt4 Pt2 Pt3 Pt5 36.032(12)
Pt1 Pt2 Pt3 Pt5 -34.114(14)
C2 Pt2 Pt3 Sn3 -121.2(5)
Sn6 Pt2 Pt3 Sn3 62.15(3)
Sn4 Pt2 Pt3 Sn3 -45.67(2)
Sn1 Pt2 Pt3 Sn3 166.89(2)
Pt4 Pt2 Pt3 Sn3 95.34(2)
Pt1 Pt2 Pt3 Sn3 25.197(17)
C4 Pt1 Pt3 C5 -7.0(7)
Sn3 Pt1 Pt3 C5 43.1(4)
Sn4 Pt1 Pt3 C5 -44.2(4)
Pt4 Pt1 Pt3 C5 179.3(4)
Pt5 Pt1 Pt3 C5 107.9(4)
Sn6 Pt1 Pt3 C5 -142.4(4)
Sn5 Pt1 Pt3 C5 141.2(4)
Pt2 Pt1 Pt3 C5 -109.7(4)
C4 Pt1 Pt3 Sn2 -144.6(6)
Sn3 Pt1 Pt3 Sn2 -94.56(2)
Sn4 Pt1 Pt3 Sn2 178.10(2)
Pt4 Pt1 Pt3 Sn2 41.614(16)
Pt5 Pt1 Pt3 Sn2 -29.735(16)
Sn6 Pt1 Pt3 Sn2 79.92(2)
Sn5 Pt1 Pt3 Sn2 3.57(2)
Pt2 Pt1 Pt3 Sn2 112.67(2)
C4 Pt1 Pt3 Sn1 135.4(6)
Sn3 Pt1 Pt3 Sn1 -174.53(2)
Sn4 Pt1 Pt3 Sn1 98.13(2)
Pt4 Pt1 Pt3 Sn1 -38.360(17)
Pt5 Pt1 Pt3 Sn1 -109.709(18)
Sn6 Pt1 Pt3 Sn1 -0.06(2)
Sn5 Pt1 Pt3 Sn1 -76.41(2)
Pt2 Pt1 Pt3 Sn1 32.700(15)
C4 Pt1 Pt3 Pt4 173.7(6)
Sn3 Pt1 Pt3 Pt4 -136.173(18)
Sn4 Pt1 Pt3 Pt4 136.489(17)
Pt5 Pt1 Pt3 Pt4 -71.349(11)
Sn6 Pt1 Pt3 Pt4 38.304(17)
Sn5 Pt1 Pt3 Pt4 -38.048(16)
Pt2 Pt1 Pt3 Pt4 71.060(14)
C4 Pt1 Pt3 Pt2 102.7(6)
Sn3 Pt1 Pt3 Pt2 152.767(16)
Sn4 Pt1 Pt3 Pt2 65.43(2)
Pt4 Pt1 Pt3 Pt2 -71.060(14)
Pt5 Pt1 Pt3 Pt2 -142.409(15)
Sn6 Pt1 Pt3 Pt2 -32.756(15)
Sn5 Pt1 Pt3 Pt2 -109.11(2)
C4 Pt1 Pt3 Sn4 37.3(6)
Sn3 Pt1 Pt3 Sn4 87.34(2)
Pt4 Pt1 Pt3 Sn4 -136.489(17)
Pt5 Pt1 Pt3 Sn4 152.162(18)
Sn6 Pt1 Pt3 Sn4 -98.18(2)
Sn5 Pt1 Pt3 Sn4 -174.54(2)
Pt2 Pt1 Pt3 Sn4 -65.429(19)
C4 Pt1 Pt3 Pt5 -114.9(6)
Sn3 Pt1 Pt3 Pt5 -64.824(17)
Sn4 Pt1 Pt3 Pt5 -152.162(18)
Pt4 Pt1 Pt3 Pt5 71.349(11)
Sn6 Pt1 Pt3 Pt5 109.653(18)
Sn5 Pt1 Pt3 Pt5 33.300(16)
Pt2 Pt1 Pt3 Pt5 142.409(15)
C4 Pt1 Pt3 Sn3 -50.1(6)
Sn4 Pt1 Pt3 Sn3 -87.34(2)
Pt4 Pt1 Pt3 Sn3 136.173(18)
Pt5 Pt1 Pt3 Sn3 64.824(17)
Sn6 Pt1 Pt3 Sn3 174.48(2)
Sn5 Pt1 Pt3 Sn3 98.12(2)
Pt2 Pt1 Pt3 Sn3 -152.767(17)
C5 Pt3 Pt4 C3 2.2(8)
Sn2 Pt3 Pt4 C3 46.0(5)
Sn1 Pt3 Pt4 C3 -42.0(5)
Pt2 Pt3 Pt4 C3 -107.9(5)
Pt1 Pt3 Pt4 C3 -178.8(5)
Sn4 Pt3 Pt4 C3 -140.8(5)
Pt5 Pt3 Pt4 C3 111.4(5)
Sn3 Pt3 Pt4 C3 143.4(5)
C5 Pt3 Pt4 Sn6 140.9(6)
Sn2 Pt3 Pt4 Sn6 -175.23(2)
Sn1 Pt3 Pt4 Sn6 96.68(2)
Pt2 Pt3 Pt4 Sn6 30.781(17)
Pt1 Pt3 Pt4 Sn6 -40.061(16)
Sn4 Pt3 Pt4 Sn6 -2.03(2)
Pt5 Pt3 Pt4 Sn6 -109.88(2)
Sn3 Pt3 Pt4 Sn6 -77.87(2)
C5 Pt3 Pt4 Sn5 -139.3(6)
Sn2 Pt3 Pt4 Sn5 -95.49(2)
Sn1 Pt3 Pt4 Sn5 176.42(2)
Pt2 Pt3 Pt4 Sn5 110.522(18)
Pt1 Pt3 Pt4 Sn5 39.681(18)
Sn4 Pt3 Pt4 Sn5 77.71(2)
Pt5 Pt3 Pt4 Sn5 -30.143(16)
Sn3 Pt3 Pt4 Sn5 1.87(2)
C5 Pt3 Pt4 Sn1 44.2(6)
Sn2 Pt3 Pt4 Sn1 88.09(2)
Pt2 Pt3 Pt4 Sn1 -65.899(17)
Pt1 Pt3 Pt4 Sn1 -136.740(19)
Sn4 Pt3 Pt4 Sn1 -98.71(2)
Pt5 Pt3 Pt4 Sn1 153.436(16)
Sn3 Pt3 Pt4 Sn1 -174.551(19)
C5 Pt3 Pt4 Pt1 -179.0(6)
Sn2 Pt3 Pt4 Pt1 -135.168(17)
Sn1 Pt3 Pt4 Pt1 136.740(19)
Pt2 Pt3 Pt4 Pt1 70.841(11)
Sn4 Pt3 Pt4 Pt1 38.031(15)
Pt5 Pt3 Pt4 Pt1 -69.824(15)
Sn3 Pt3 Pt4 Pt1 -37.811(17)
C5 Pt3 Pt4 Pt2 110.1(6)
Sn2 Pt3 Pt4 Pt2 153.991(18)
Sn1 Pt3 Pt4 Pt2 65.899(17)
Pt1 Pt3 Pt4 Pt2 -70.841(11)
Sn4 Pt3 Pt4 Pt2 -32.811(16)
Pt5 Pt3 Pt4 Pt2 -140.665(15)
Sn3 Pt3 Pt4 Pt2 -108.653(17)
C5 Pt3 Pt4 Pt5 -109.2(6)
Sn2 Pt3 Pt4 Pt5 -65.34(2)
Sn1 Pt3 Pt4 Pt5 -153.436(16)
Pt2 Pt3 Pt4 Pt5 140.665(15)
Pt1 Pt3 Pt4 Pt5 69.824(15)
Sn4 Pt3 Pt4 Pt5 107.85(2)
Sn3 Pt3 Pt4 Pt5 32.013(14)
C5 Pt3 Pt4 Sn2 -43.9(6)
Sn1 Pt3 Pt4 Sn2 -88.09(2)
Pt2 Pt3 Pt4 Sn2 -153.991(18)
Pt1 Pt3 Pt4 Sn2 135.168(17)
Sn4 Pt3 Pt4 Sn2 173.20(2)
Pt5 Pt3 Pt4 Sn2 65.34(2)
Sn3 Pt3 Pt4 Sn2 97.36(2)
C4 Pt1 Pt4 C3 3.8(7)
Sn3 Pt1 Pt4 C3 -141.4(5)
Sn4 Pt1 Pt4 C3 140.0(5)
Pt5 Pt1 Pt4 C3 -110.2(5)
Pt3 Pt1 Pt4 C3 178.8(5)
Sn6 Pt1 Pt4 C3 43.2(5)
Sn5 Pt1 Pt4 C3 -45.1(5)
Pt2 Pt1 Pt4 C3 108.4(5)
C4 Pt1 Pt4 Sn6 -39.4(5)
Sn3 Pt1 Pt4 Sn6 175.40(2)
Sn4 Pt1 Pt4 Sn6 96.79(2)
Pt5 Pt1 Pt4 Sn6 -153.370(18)
Pt3 Pt1 Pt4 Sn6 135.568(18)
Sn5 Pt1 Pt4 Sn6 -88.33(2)
Pt2 Pt1 Pt4 Sn6 65.219(19)
C4 Pt1 Pt4 Sn5 48.9(5)
Sn3 Pt1 Pt4 Sn5 -96.26(2)
Sn4 Pt1 Pt4 Sn5 -174.88(2)
Pt5 Pt1 Pt4 Sn5 -65.036(19)
Pt3 Pt1 Pt4 Sn5 -136.097(19)
Sn6 Pt1 Pt4 Sn5 88.33(2)
Pt2 Pt1 Pt4 Sn5 153.553(18)
C4 Pt1 Pt4 Sn1 -136.5(5)
Sn3 Pt1 Pt4 Sn1 78.28(2)
Sn4 Pt1 Pt4 Sn1 -0.33(2)
Pt5 Pt1 Pt4 Sn1 109.513(19)
Pt3 Pt1 Pt4 Sn1 38.451(17)
Sn6 Pt1 Pt4 Sn1 -97.12(2)
Sn5 Pt1 Pt4 Sn1 174.55(2)
Pt2 Pt1 Pt4 Sn1 -31.898(15)
C4 Pt1 Pt4 Pt3 -175.0(5)
Sn3 Pt1 Pt4 Pt3 39.833(16)
Sn4 Pt1 Pt4 Pt3 -38.780(17)
Pt5 Pt1 Pt4 Pt3 71.061(12)
Sn6 Pt1 Pt4 Pt3 -135.568(18)
Sn5 Pt1 Pt4 Pt3 136.097(19)
Pt2 Pt1 Pt4 Pt3 -70.349(13)
C4 Pt1 Pt4 Pt2 -104.6(5)
Sn3 Pt1 Pt4 Pt2 110.18(2)
Sn4 Pt1 Pt4 Pt2 31.569(15)
Pt5 Pt1 Pt4 Pt2 141.411(16)
Pt3 Pt1 Pt4 Pt2 70.349(13)
Sn6 Pt1 Pt4 Pt2 -65.219(19)
Sn5 Pt1 Pt4 Pt2 -153.553(18)
C4 Pt1 Pt4 Pt5 113.9(5)
Sn3 Pt1 Pt4 Pt5 -31.228(16)
Sn4 Pt1 Pt4 Pt5 -109.841(19)
Pt3 Pt1 Pt4 Pt5 -71.061(12)
Sn6 Pt1 Pt4 Pt5 153.370(18)
Sn5 Pt1 Pt4 Pt5 65.036(19)
Pt2 Pt1 Pt4 Pt5 -141.411(16)
C4 Pt1 Pt4 Sn2 147.3(5)
Sn3 Pt1 Pt4 Sn2 2.11(2)
Sn4 Pt1 Pt4 Sn2 -76.51(2)
Pt5 Pt1 Pt4 Sn2 33.336(15)
Pt3 Pt1 Pt4 Sn2 -37.725(16)
Sn6 Pt1 Pt4 Sn2 -173.29(2)
Sn5 Pt1 Pt4 Sn2 98.37(2)
Pt2 Pt1 Pt4 Sn2 -108.07(2)
C2 Pt2 Pt4 C3 -8.1(5)
Sn6 Pt2 Pt4 C3 -71.8(3)
Sn4 Pt2 Pt4 C3 -179.4(3)
Sn1 Pt2 Pt4 C3 72.3(3)
Pt3 Pt2 Pt4 C3 144.2(3)
Pt1 Pt2 Pt4 C3 -145.0(3)
C2 Pt2 Pt4 Sn6 63.7(4)
Sn4 Pt2 Pt4 Sn6 -107.59(2)
Sn1 Pt2 Pt4 Sn6 144.11(2)
Pt3 Pt2 Pt4 Sn6 -144.062(18)
Pt1 Pt2 Pt4 Sn6 -73.20(2)
C2 Pt2 Pt4 Sn5 111.1(4)
Sn6 Pt2 Pt4 Sn5 47.41(2)
Sn4 Pt2 Pt4 Sn5 -60.18(2)
Sn1 Pt2 Pt4 Sn5 -168.47(2)
Pt3 Pt2 Pt4 Sn5 -96.65(2)
Pt1 Pt2 Pt4 Sn5 -25.781(18)
C2 Pt2 Pt4 Sn1 -80.4(4)
Sn6 Pt2 Pt4 Sn1 -144.11(2)
Sn4 Pt2 Pt4 Sn1 108.30(2)
Pt3 Pt2 Pt4 Sn1 71.824(18)
Pt1 Pt2 Pt4 Sn1 142.690(18)
C2 Pt2 Pt4 Pt3 -152.2(4)
Sn6 Pt2 Pt4 Pt3 144.062(18)
Sn4 Pt2 Pt4 Pt3 36.471(19)
Sn1 Pt2 Pt4 Pt3 -71.824(18)
Pt1 Pt2 Pt4 Pt3 70.866(17)
C2 Pt2 Pt4 Pt1 136.9(4)
Sn6 Pt2 Pt4 Pt1 73.20(2)
Sn4 Pt2 Pt4 Pt1 -34.395(17)
Sn1 Pt2 Pt4 Pt1 -142.690(18)
Pt3 Pt2 Pt4 Pt1 -70.866(17)
C2 Pt2 Pt4 Pt5 171.9(4)
Sn6 Pt2 Pt4 Pt5 108.14(2)
Sn4 Pt2 Pt4 Pt5 0.55(2)
Sn1 Pt2 Pt4 Pt5 -107.742(18)
Pt3 Pt2 Pt4 Pt5 -35.917(15)
Pt1 Pt2 Pt4 Pt5 34.949(13)
C2 Pt2 Pt4 Sn2 -128.7(4)
Sn6 Pt2 Pt4 Sn2 167.59(2)
Sn4 Pt2 Pt4 Sn2 60.00(2)
Sn1 Pt2 Pt4 Sn2 -48.30(2)
Pt3 Pt2 Pt4 Sn2 23.526(16)
Pt1 Pt2 Pt4 Sn2 94.39(2)
C4 Pt1 Pt5 C1 -4.9(9)
Sn3 Pt1 Pt5 C1 -80.7(8)
Sn4 Pt1 Pt5 C1 -128.0(8)
Pt4 Pt1 Pt5 C1 135.9(8)
Pt3 Pt1 Pt5 C1 -154.7(8)
Sn6 Pt1 Pt5 C1 111.0(8)
Sn5 Pt1 Pt5 C1 65.3(8)
Pt2 Pt1 Pt5 C1 171.1(8)
C4 Pt1 Pt5 Sn3 75.8(3)
Sn4 Pt1 Pt5 Sn3 -47.36(2)
Pt4 Pt1 Pt5 Sn3 -143.46(2)
Pt3 Pt1 Pt5 Sn3 -74.040(17)
Sn6 Pt1 Pt5 Sn3 -168.31(2)
Sn5 Pt1 Pt5 Sn3 145.95(2)
Pt2 Pt1 Pt5 Sn3 -108.22(2)
C4 Pt1 Pt5 Sn5 -70.2(3)
Sn3 Pt1 Pt5 Sn5 -145.95(2)
Sn4 Pt1 Pt5 Sn5 166.69(2)
Pt4 Pt1 Pt5 Sn5 70.59(2)
Pt3 Pt1 Pt5 Sn5 140.009(19)
Sn6 Pt1 Pt5 Sn5 45.74(2)
Pt2 Pt1 Pt5 Sn5 105.83(2)
C4 Pt1 Pt5 Sn2 -179.1(3)
Sn3 Pt1 Pt5 Sn2 105.10(2)
Sn4 Pt1 Pt5 Sn2 57.75(3)
Pt4 Pt1 Pt5 Sn2 -38.353(17)
Pt3 Pt1 Pt5 Sn2 31.063(18)
Sn6 Pt1 Pt5 Sn2 -63.20(2)
Sn5 Pt1 Pt5 Sn2 -108.95(3)
Pt2 Pt1 Pt5 Sn2 -3.12(2)
C4 Pt1 Pt5 Pt3 149.8(3)
Sn3 Pt1 Pt5 Pt3 74.040(17)
Sn4 Pt1 Pt5 Pt3 26.683(17)
Pt4 Pt1 Pt5 Pt3 -69.416(14)
Sn6 Pt1 Pt5 Pt3 -94.266(19)
Sn5 Pt1 Pt5 Pt3 -140.009(19)
Pt2 Pt1 Pt5 Pt3 -34.181(15)
C4 Pt1 Pt5 Pt4 -140.8(3)
Sn3 Pt1 Pt5 Pt4 143.46(2)
Sn4 Pt1 Pt5 Pt4 96.10(2)
Pt3 Pt1 Pt5 Pt4 69.416(14)
Sn6 Pt1 Pt5 Pt4 -24.850(18)
Sn5 Pt1 Pt5 Pt4 -70.59(2)
Pt2 Pt1 Pt5 Pt4 35.235(13)
C5 Pt3 Pt5 C1 21.8(6)
Sn2 Pt3 Pt5 C1 -53.5(5)
Sn1 Pt3 Pt5 C1 -103.6(5)
Pt4 Pt3 Pt5 C1 -128.9(5)
Pt2 Pt3 Pt5 C1 -165.0(5)
Pt1 Pt3 Pt5 C1 160.6(5)
Sn4 Pt3 Pt5 C1 134.7(5)
Sn3 Pt3 Pt5 C1 89.7(5)
C5 Pt3 Pt5 Sn3 -67.9(3)
Sn2 Pt3 Pt5 Sn3 -143.28(2)
Sn1 Pt3 Pt5 Sn3 166.66(2)
Pt4 Pt3 Pt5 Sn3 141.324(19)
Pt2 Pt3 Pt5 Sn3 105.27(2)
Pt1 Pt3 Pt5 Sn3 70.822(17)
Sn4 Pt3 Pt5 Sn3 44.96(2)
C5 Pt3 Pt5 Sn5 -176.5(3)
Sn2 Pt3 Pt5 Sn5 108.13(2)
Sn1 Pt3 Pt5 Sn5 58.07(2)
Pt4 Pt3 Pt5 Sn5 32.734(17)
Pt2 Pt3 Pt5 Sn5 -3.32(2)
Pt1 Pt3 Pt5 Sn5 -37.768(18)
Sn4 Pt3 Pt5 Sn5 -63.64(3)
Sn3 Pt3 Pt5 Sn5 -108.59(2)
C5 Pt3 Pt5 Sn2 75.4(3)
Sn1 Pt3 Pt5 Sn2 -50.06(2)
Pt4 Pt3 Pt5 Sn2 -75.397(18)
Pt2 Pt3 Pt5 Sn2 -111.45(2)
Pt1 Pt3 Pt5 Sn2 -145.899(19)
Sn4 Pt3 Pt5 Sn2 -171.77(2)
Sn3 Pt3 Pt5 Sn2 143.28(2)
C5 Pt3 Pt5 Pt1 -138.8(3)
Sn2 Pt3 Pt5 Pt1 145.899(19)
Sn1 Pt3 Pt5 Pt1 95.839(18)
Pt4 Pt3 Pt5 Pt1 70.502(12)
Pt2 Pt3 Pt5 Pt1 34.449(13)
Sn4 Pt3 Pt5 Pt1 -25.867(17)
Sn3 Pt3 Pt5 Pt1 -70.822(17)
C5 Pt3 Pt5 Pt4 150.7(3)
Sn2 Pt3 Pt5 Pt4 75.397(18)
Sn1 Pt3 Pt5 Pt4 25.337(17)
Pt2 Pt3 Pt5 Pt4 -36.053(12)
Pt1 Pt3 Pt5 Pt4 -70.502(12)
Sn4 Pt3 Pt5 Pt4 -96.369(19)
Sn3 Pt3 Pt5 Pt4 -141.324(19)
C3 Pt4 Pt5 C1 -7.1(6)
Sn6 Pt4 Pt5 C1 -126.0(6)
Sn5 Pt4 Pt5 C1 -78.0(6)
Sn1 Pt4 Pt5 C1 111.9(6)
Pt3 Pt4 Pt5 C1 137.2(6)
Pt1 Pt4 Pt5 C1 -151.7(6)
Pt2 Pt4 Pt5 C1 173.0(6)
Sn2 Pt4 Pt5 C1 68.7(6)
C3 Pt4 Pt5 Sn3 178.8(3)
Sn6 Pt4 Pt5 Sn3 59.95(3)
Sn5 Pt4 Pt5 Sn3 107.87(2)
Sn1 Pt4 Pt5 Sn3 -62.19(2)
Pt3 Pt4 Pt5 Sn3 -36.858(18)
Pt1 Pt4 Pt5 Sn3 34.157(18)
Pt2 Pt4 Pt5 Sn3 -1.08(2)
Sn2 Pt4 Pt5 Sn3 -105.41(2)
C3 Pt4 Pt5 Sn5 71.0(3)
Sn6 Pt4 Pt5 Sn5 -47.92(2)
Sn1 Pt4 Pt5 Sn5 -170.06(2)
Pt3 Pt4 Pt5 Sn5 -144.730(18)
Pt1 Pt4 Pt5 Sn5 -73.715(19)
Pt2 Pt4 Pt5 Sn5 -108.956(19)
Sn2 Pt4 Pt5 Sn5 146.71(2)
C3 Pt4 Pt5 Sn2 -75.7(3)
Sn6 Pt4 Pt5 Sn2 165.36(2)
Sn5 Pt4 Pt5 Sn2 -146.71(2)
Sn1 Pt4 Pt5 Sn2 43.22(2)
Pt3 Pt4 Pt5 Sn2 68.556(19)
Pt1 Pt4 Pt5 Sn2 139.571(18)
Pt2 Pt4 Pt5 Sn2 104.331(19)
C3 Pt4 Pt5 Pt1 144.7(3)
Sn6 Pt4 Pt5 Pt1 25.793(17)
Sn5 Pt4 Pt5 Pt1 73.715(19)
Sn1 Pt4 Pt5 Pt1 -96.35(2)
Pt3 Pt4 Pt5 Pt1 -71.015(17)
Pt2 Pt4 Pt5 Pt1 -35.240(14)
Sn2 Pt4 Pt5 Pt1 -139.571(18)
C3 Pt4 Pt5 Pt3 -144.3(3)
Sn6 Pt4 Pt5 Pt3 96.81(2)
Sn5 Pt4 Pt5 Pt3 144.730(18)
Sn1 Pt4 Pt5 Pt3 -25.332(16)
Pt1 Pt4 Pt5 Pt3 71.015(17)
Pt2 Pt4 Pt5 Pt3 35.774(13)
Sn2 Pt4 Pt5 Pt3 -68.556(19)
C2 Pt2 Sn1 O6 167.7(4)
Sn6 Pt2 Sn1 O6 61.0(2)
Sn4 Pt2 Sn1 O6 -73.0(2)
Pt3 Pt2 Sn1 O6 -41.2(2)
Pt4 Pt2 Sn1 O6 27.5(2)
Pt1 Pt2 Sn1 O6 -6.3(2)
C2 Pt2 Sn1 Cl2 -60.9(3)
Sn6 Pt2 Sn1 Cl2 -167.49(6)
Sn4 Pt2 Sn1 Cl2 58.45(6)
Pt3 Pt2 Sn1 Cl2 90.22(6)
Pt4 Pt2 Sn1 Cl2 158.97(6)
Pt1 Pt2 Sn1 Cl2 125.12(6)
C2 Pt2 Sn1 Cl1 42.8(3)
Sn6 Pt2 Sn1 Cl1 -63.87(6)
Sn4 Pt2 Sn1 Cl1 162.07(6)
Pt3 Pt2 Sn1 Cl1 -166.15(6)
Pt4 Pt2 Sn1 Cl1 -97.40(6)
Pt1 Pt2 Sn1 Cl1 -131.25(6)
C2 Pt2 Sn1 Pt4 140.2(3)
Sn6 Pt2 Sn1 Pt4 33.54(2)
Sn4 Pt2 Sn1 Pt4 -100.52(2)
Pt3 Pt2 Sn1 Pt4 -68.747(16)
Pt1 Pt2 Sn1 Pt4 -33.845(17)
C2 Pt2 Sn1 Pt3 -151.1(3)
Sn6 Pt2 Sn1 Pt3 102.29(2)
Sn4 Pt2 Sn1 Pt3 -31.77(2)
Pt4 Pt2 Sn1 Pt3 68.747(16)
Pt1 Pt2 Sn1 Pt3 34.902(16)
C3 Pt4 Sn1 O6 69.3(3)
Sn6 Pt4 Sn1 O6 166.90(15)
Sn5 Pt4 Sn1 O6 -106.64(17)
Pt3 Pt4 Sn1 O6 -90.64(15)
Pt1 Pt4 Sn1 O6 -129.36(15)
Pt2 Pt4 Sn1 O6 -162.94(15)
Pt5 Pt4 Sn1 O6 -65.14(15)
Sn2 Pt4 Sn1 O6 -29.11(15)
C3 Pt4 Sn1 Cl2 137.0(3)
Sn6 Pt4 Sn1 Cl2 -125.50(17)
Sn5 Pt4 Sn1 Cl2 -39.0(2)
Pt3 Pt4 Sn1 Cl2 -23.03(17)
Pt1 Pt4 Sn1 Cl2 -61.75(17)
Pt2 Pt4 Sn1 Cl2 -95.34(17)
Pt5 Pt4 Sn1 Cl2 2.47(17)
Sn2 Pt4 Sn1 Cl2 38.49(17)
C3 Pt4 Sn1 Cl1 -23.2(3)
Sn6 Pt4 Sn1 Cl1 74.32(5)
Sn5 Pt4 Sn1 Cl1 160.78(10)
Pt3 Pt4 Sn1 Cl1 176.78(5)
Pt1 Pt4 Sn1 Cl1 138.06(5)
Pt2 Pt4 Sn1 Cl1 104.48(5)
Pt5 Pt4 Sn1 Cl1 -157.72(5)
Sn2 Pt4 Sn1 Cl1 -121.69(5)
C3 Pt4 Sn1 Pt2 -127.7(3)
Sn6 Pt4 Sn1 Pt2 -30.163(19)
Sn5 Pt4 Sn1 Pt2 56.30(9)
Pt3 Pt4 Sn1 Pt2 72.304(15)
Pt1 Pt4 Sn1 Pt2 33.584(15)
Pt5 Pt4 Sn1 Pt2 97.804(19)
Sn2 Pt4 Sn1 Pt2 133.83(2)
C3 Pt4 Sn1 Pt3 160.0(3)
Sn6 Pt4 Sn1 Pt3 -102.467(17)
Sn5 Pt4 Sn1 Pt3 -16.00(9)
Pt1 Pt4 Sn1 Pt3 -38.720(16)
Pt2 Pt4 Sn1 Pt3 -72.304(15)
Pt5 Pt4 Sn1 Pt3 25.500(16)
Sn2 Pt4 Sn1 Pt3 61.525(15)
C5 Pt3 Sn1 O6 -79.7(3)
Sn2 Pt3 Sn1 O6 15.56(16)
Pt4 Pt3 Sn1 O6 82.65(16)
Pt2 Pt3 Sn1 O6 155.46(16)
Pt1 Pt3 Sn1 O6 121.08(16)
Sn4 Pt3 Sn1 O6 -177.06(16)
Pt5 Pt3 Sn1 O6 57.14(16)
Sn3 Pt3 Sn1 O6 103.05(17)
C5 Pt3 Sn1 Cl2 10.3(2)
Sn2 Pt3 Sn1 Cl2 105.53(6)
Pt4 Pt3 Sn1 Cl2 172.63(6)
Pt2 Pt3 Sn1 Cl2 -114.57(6)
Pt1 Pt3 Sn1 Cl2 -148.94(5)
Sn4 Pt3 Sn1 Cl2 -87.09(6)
Pt5 Pt3 Sn1 Cl2 147.11(5)
Sn3 Pt3 Sn1 Cl2 -166.97(8)
C5 Pt3 Sn1 Cl1 -174.5(3)
Sn2 Pt3 Sn1 Cl1 -79.2(2)
Pt4 Pt3 Sn1 Cl1 -12.1(2)
Pt2 Pt3 Sn1 Cl1 60.7(2)
Pt1 Pt3 Sn1 Cl1 26.3(2)
Sn4 Pt3 Sn1 Cl1 88.2(2)
Pt5 Pt3 Sn1 Cl1 -37.6(2)
Sn3 Pt3 Sn1 Cl1 8.3(2)
C5 Pt3 Sn1 Pt2 124.8(2)
Sn2 Pt3 Sn1 Pt2 -139.899(19)
Pt4 Pt3 Sn1 Pt2 -72.803(18)
Pt1 Pt3 Sn1 Pt2 -34.377(15)
Sn4 Pt3 Sn1 Pt2 27.480(18)
Pt5 Pt3 Sn1 Pt2 -98.32(2)
Sn3 Pt3 Sn1 Pt2 -52.41(7)
C5 Pt3 Sn1 Pt4 -162.4(2)
Sn2 Pt3 Sn1 Pt4 -67.096(17)
Pt2 Pt3 Sn1 Pt4 72.803(18)
Pt1 Pt3 Sn1 Pt4 38.426(16)
Sn4 Pt3 Sn1 Pt4 100.28(2)
Pt5 Pt3 Sn1 Pt4 -25.516(16)
Sn3 Pt3 Sn1 Pt4 20.39(7)
C1 Pt5 Sn2 O6 -157.5(4)
Sn3 Pt5 Sn2 O6 86.5(2)
Sn5 Pt5 Sn2 O6 -49.2(2)
Pt1 Pt5 Sn2 O6 19.8(2)
Pt3 Pt5 Sn2 O6 51.1(2)
Pt4 Pt5 Sn2 O6 -17.0(2)
C1 Pt5 Sn2 Cl3 -37.6(4)
Sn3 Pt5 Sn2 Cl3 -153.58(6)
Sn5 Pt5 Sn2 Cl3 70.78(6)
Pt1 Pt5 Sn2 Cl3 139.74(6)
Pt3 Pt5 Sn2 Cl3 171.04(6)
Pt4 Pt5 Sn2 Cl3 102.93(6)
C1 Pt5 Sn2 Cl4 60.6(4)
Sn3 Pt5 Sn2 Cl4 -55.37(6)
Sn5 Pt5 Sn2 Cl4 168.99(6)
Pt1 Pt5 Sn2 Cl4 -122.05(6)
Pt3 Pt5 Sn2 Cl4 -90.75(6)
Pt4 Pt5 Sn2 Cl4 -158.86(6)
C1 Pt5 Sn2 Pt3 151.4(4)
Sn3 Pt5 Sn2 Pt3 35.375(19)
Sn5 Pt5 Sn2 Pt3 -100.26(2)
Pt1 Pt5 Sn2 Pt3 -31.304(17)
Pt4 Pt5 Sn2 Pt3 -68.111(17)
C1 Pt5 Sn2 Pt4 -140.5(4)
Sn3 Pt5 Sn2 Pt4 103.49(2)
Sn5 Pt5 Sn2 Pt4 -32.15(2)
Pt1 Pt5 Sn2 Pt4 36.807(16)
Pt3 Pt5 Sn2 Pt4 68.111(17)
C5 Pt3 Sn2 O6 83.8(3)
Sn1 Pt3 Sn2 O6 -15.54(15)
Pt4 Pt3 Sn2 O6 -78.88(15)
Pt2 Pt3 Sn2 O6 -53.12(15)
Pt1 Pt3 Sn2 O6 -119.06(15)
Sn4 Pt3 Sn2 O6 -111.34(18)
Pt5 Pt3 Sn2 O6 -149.78(15)
Sn3 Pt3 Sn2 O6 -179.91(15)
C5 Pt3 Sn2 Cl3 -159.9(3)
Sn1 Pt3 Sn2 Cl3 100.8(2)
Pt4 Pt3 Sn2 Cl3 37.5(2)
Pt2 Pt3 Sn2 Cl3 63.2(2)
Pt1 Pt3 Sn2 Cl3 -2.7(2)
Sn4 Pt3 Sn2 Cl3 5.0(2)
Pt5 Pt3 Sn2 Cl3 -33.5(2)
Sn3 Pt3 Sn2 Cl3 -63.6(2)
C5 Pt3 Sn2 Cl4 -13.8(3)
Sn1 Pt3 Sn2 Cl4 -113.14(6)
Pt4 Pt3 Sn2 Cl4 -176.47(6)
Pt2 Pt3 Sn2 Cl4 -150.72(6)
Pt1 Pt3 Sn2 Cl4 143.35(6)
Sn4 Pt3 Sn2 Cl4 151.06(10)
Pt5 Pt3 Sn2 Cl4 112.62(6)
Sn3 Pt3 Sn2 Cl4 82.49(6)
C5 Pt3 Sn2 Pt5 -126.4(3)
Sn1 Pt3 Sn2 Pt5 134.241(18)
Pt4 Pt3 Sn2 Pt5 70.906(17)
Pt2 Pt3 Sn2 Pt5 96.660(19)
Pt1 Pt3 Sn2 Pt5 30.724(17)
Sn4 Pt3 Sn2 Pt5 38.44(9)
Sn3 Pt3 Sn2 Pt5 -30.130(18)
C5 Pt3 Sn2 Pt4 162.7(3)
Sn1 Pt3 Sn2 Pt4 63.335(19)
Pt2 Pt3 Sn2 Pt4 25.755(17)
Pt1 Pt3 Sn2 Pt4 -40.182(15)
Sn4 Pt3 Sn2 Pt4 -32.46(9)
Pt5 Pt3 Sn2 Pt4 -70.906(17)
Sn3 Pt3 Sn2 Pt4 -101.04(2)
C3 Pt4 Sn2 O6 -64.0(3)
Sn6 Pt4 Sn2 O6 111.29(17)
Sn5 Pt4 Sn2 O6 -163.18(15)
Sn1 Pt4 Sn2 O6 29.34(15)
Pt3 Pt4 Sn2 O6 94.21(15)
Pt1 Pt4 Sn2 O6 133.55(15)
Pt2 Pt4 Sn2 O6 69.87(15)
Pt5 Pt4 Sn2 O6 168.92(15)
C3 Pt4 Sn2 Cl3 31.9(3)
Sn6 Pt4 Sn2 Cl3 -152.82(8)
Sn5 Pt4 Sn2 Cl3 -67.28(6)
Sn1 Pt4 Sn2 Cl3 125.24(6)
Pt3 Pt4 Sn2 Cl3 -169.89(6)
Pt1 Pt4 Sn2 Cl3 -130.55(6)
Pt2 Pt4 Sn2 Cl3 165.77(6)
Pt5 Pt4 Sn2 Cl3 -95.18(6)
C3 Pt4 Sn2 Cl4 -147.6(3)
Sn6 Pt4 Sn2 Cl4 27.7(2)
Sn5 Pt4 Sn2 Cl4 113.22(17)
Sn1 Pt4 Sn2 Cl4 -54.26(17)
Pt3 Pt4 Sn2 Cl4 10.61(17)
Pt1 Pt4 Sn2 Cl4 49.95(18)
Pt2 Pt4 Sn2 Cl4 -13.73(18)
Pt5 Pt4 Sn2 Cl4 85.32(17)
C3 Pt4 Sn2 Pt5 127.1(3)
Sn6 Pt4 Sn2 Pt5 -57.63(7)
Sn5 Pt4 Sn2 Pt5 27.900(18)
Sn1 Pt4 Sn2 Pt5 -139.579(19)
Pt3 Pt4 Sn2 Pt5 -74.707(17)
Pt1 Pt4 Sn2 Pt5 -35.367(15)
Pt2 Pt4 Sn2 Pt5 -99.05(2)
C3 Pt4 Sn2 Pt3 -158.2(3)
Sn6 Pt4 Sn2 Pt3 17.07(7)
Sn5 Pt4 Sn2 Pt3 102.607(19)
Sn1 Pt4 Sn2 Pt3 -64.872(16)
Pt1 Pt4 Sn2 Pt3 39.341(16)
Pt2 Pt4 Sn2 Pt3 -24.345(16)
Pt5 Pt4 Sn2 Pt3 74.707(17)
C1 Pt5 Sn3 O7 -163.7(5)
Sn5 Pt5 Sn3 O7 78.9(2)
Sn2 Pt5 Sn3 O7 -56.9(2)
Pt1 Pt5 Sn3 O7 45.5(2)
Pt3 Pt5 Sn3 O7 -23.1(2)
Pt4 Pt5 Sn3 O7 12.0(2)
C1 Pt5 Sn3 Cl6 -43.0(4)
Sn5 Pt5 Sn3 Cl6 -160.41(7)
Sn2 Pt5 Sn3 Cl6 63.77(7)
Pt1 Pt5 Sn3 Cl6 166.17(7)
Pt3 Pt5 Sn3 Cl6 97.59(7)
Pt4 Pt5 Sn3 Cl6 132.69(7)
C1 Pt5 Sn3 Cl5 61.7(4)
Sn5 Pt5 Sn3 Cl5 -55.74(7)
Sn2 Pt5 Sn3 Cl5 168.44(7)
Pt1 Pt5 Sn3 Cl5 -89.15(7)
Pt3 Pt5 Sn3 Cl5 -157.73(7)
Pt4 Pt5 Sn3 Cl5 -122.64(7)
C1 Pt5 Sn3 Pt1 150.8(4)
Sn5 Pt5 Sn3 Pt1 33.41(2)
Sn2 Pt5 Sn3 Pt1 -102.41(2)
Pt3 Pt5 Sn3 Pt1 -68.580(17)
Pt4 Pt5 Sn3 Pt1 -33.481(17)
C1 Pt5 Sn3 Pt3 -140.6(4)
Sn5 Pt5 Sn3 Pt3 101.99(2)
Sn2 Pt5 Sn3 Pt3 -33.825(19)
Pt1 Pt5 Sn3 Pt3 68.580(17)
Pt4 Pt5 Sn3 Pt3 35.099(16)
C4 Pt1 Sn3 O7 79.1(3)
Sn4 Pt1 Sn3 O7 -16.36(15)
Pt4 Pt1 Sn3 O7 -119.61(15)
Pt5 Pt1 Sn3 O7 -152.65(15)
Pt3 Pt1 Sn3 O7 -80.82(15)
Sn6 Pt1 Sn3 O7 -103.26(17)
Sn5 Pt1 Sn3 O7 178.95(15)
Pt2 Pt1 Sn3 O7 -54.75(15)
C4 Pt1 Sn3 Cl6 177.1(3)
Sn4 Pt1 Sn3 Cl6 81.7(2)
Pt4 Pt1 Sn3 Cl6 -21.6(2)
Pt5 Pt1 Sn3 Cl6 -54.6(2)
Pt3 Pt1 Sn3 Cl6 17.2(2)
Sn6 Pt1 Sn3 Cl6 -5.2(3)
Sn5 Pt1 Sn3 Cl6 -83.0(2)
Pt2 Pt1 Sn3 Cl6 43.3(2)
C4 Pt1 Sn3 Cl5 -11.8(3)
Sn4 Pt1 Sn3 Cl5 -107.18(6)
Pt4 Pt1 Sn3 Cl5 149.56(6)
Pt5 Pt1 Sn3 Cl5 116.52(6)
Pt3 Pt1 Sn3 Cl5 -171.64(6)
Sn6 Pt1 Sn3 Cl5 165.92(9)
Sn5 Pt1 Sn3 Cl5 88.13(6)
Pt2 Pt1 Sn3 Cl5 -145.57(6)
C4 Pt1 Sn3 Pt5 -128.3(3)
Sn4 Pt1 Sn3 Pt5 136.30(2)
Pt4 Pt1 Sn3 Pt5 33.042(16)
Pt3 Pt1 Sn3 Pt5 71.838(14)
Sn6 Pt1 Sn3 Pt5 49.40(8)
Sn5 Pt1 Sn3 Pt5 -28.392(19)
Pt2 Pt1 Sn3 Pt5 97.908(18)
C4 Pt1 Sn3 Pt3 159.9(3)
Sn4 Pt1 Sn3 Pt3 64.459(16)
Pt4 Pt1 Sn3 Pt3 -38.796(15)
Pt5 Pt1 Sn3 Pt3 -71.838(14)
Sn6 Pt1 Sn3 Pt3 -22.44(8)
Sn5 Pt1 Sn3 Pt3 -100.230(18)
Pt2 Pt1 Sn3 Pt3 26.070(16)
C5 Pt3 Sn3 O7 -64.8(3)
Sn2 Pt3 Sn3 O7 -163.84(16)
Sn1 Pt3 Sn3 O7 112.48(17)
Pt4 Pt3 Sn3 O7 130.73(16)
Pt2 Pt3 Sn3 O7 66.40(16)
Pt1 Pt3 Sn3 O7 92.17(16)
Sn4 Pt3 Sn3 O7 28.08(16)
Pt5 Pt3 Sn3 O7 165.17(16)
C5 Pt3 Sn3 Cl6 27.9(2)
Sn2 Pt3 Sn3 Cl6 -71.11(6)
Sn1 Pt3 Sn3 Cl6 -154.78(8)
Pt4 Pt3 Sn3 Cl6 -136.53(6)
Pt2 Pt3 Sn3 Cl6 159.14(6)
Pt1 Pt3 Sn3 Cl6 -175.09(6)
Sn4 Pt3 Sn3 Cl6 120.82(6)
Pt5 Pt3 Sn3 Cl6 -102.10(6)
C5 Pt3 Sn3 Cl5 -131.9(3)
Sn2 Pt3 Sn3 Cl5 129.10(18)
Sn1 Pt3 Sn3 Cl5 45.4(2)
Pt4 Pt3 Sn3 Cl5 63.68(18)
Pt2 Pt3 Sn3 Cl5 -0.65(18)
Pt1 Pt3 Sn3 Cl5 25.12(18)
Sn4 Pt3 Sn3 Cl5 -38.97(18)
Pt5 Pt3 Sn3 Cl5 98.11(18)
C5 Pt3 Sn3 Pt5 130.0(2)
Sn2 Pt3 Sn3 Pt5 30.991(18)
Sn1 Pt3 Sn3 Pt5 -52.69(7)
Pt4 Pt3 Sn3 Pt5 -34.431(15)
Pt2 Pt3 Sn3 Pt5 -98.76(2)
Pt1 Pt3 Sn3 Pt5 -72.992(17)
Sn4 Pt3 Sn3 Pt5 -137.081(19)
C5 Pt3 Sn3 Pt1 -157.0(2)
Sn2 Pt3 Sn3 Pt1 103.983(19)
Sn1 Pt3 Sn3 Pt1 20.31(7)
Pt4 Pt3 Sn3 Pt1 38.561(15)
Pt2 Pt3 Sn3 Pt1 -25.769(16)
Sn4 Pt3 Sn3 Pt1 -64.090(16)
Pt5 Pt3 Sn3 Pt1 72.992(17)
C2 Pt2 Sn4 O7 175.1(4)
Sn6 Pt2 Sn4 O7 -76.8(3)
Sn1 Pt2 Sn4 O7 56.1(3)
Pt3 Pt2 Sn4 O7 24.7(3)
Pt4 Pt2 Sn4 O7 -10.6(3)
Pt1 Pt2 Sn4 O7 -44.3(3)
C2 Pt2 Sn4 Cl7 51.2(3)
Sn6 Pt2 Sn4 Cl7 159.28(5)
Sn1 Pt2 Sn4 Cl7 -67.78(6)
Pt3 Pt2 Sn4 Cl7 -99.20(6)
Pt4 Pt2 Sn4 Cl7 -134.47(5)
Pt1 Pt2 Sn4 Cl7 -168.24(6)
C2 Pt2 Sn4 Cl8 -50.6(3)
Sn6 Pt2 Sn4 Cl8 57.47(6)
Sn1 Pt2 Sn4 Cl8 -169.59(6)
Pt3 Pt2 Sn4 Cl8 158.98(6)
Pt4 Pt2 Sn4 Cl8 123.72(6)
Pt1 Pt2 Sn4 Cl8 89.95(6)
C2 Pt2 Sn4 Pt1 -140.6(3)
Sn6 Pt2 Sn4 Pt1 -32.48(2)
Sn1 Pt2 Sn4 Pt1 100.46(2)
Pt3 Pt2 Sn4 Pt1 69.036(18)
Pt4 Pt2 Sn4 Pt1 33.770(16)
C2 Pt2 Sn4 Pt3 150.4(3)
Sn6 Pt2 Sn4 Pt3 -101.51(2)
Sn1 Pt2 Sn4 Pt3 31.428(19)
Pt4 Pt2 Sn4 Pt3 -35.266(18)
Pt1 Pt2 Sn4 Pt3 -69.036(18)
C4 Pt1 Sn4 O7 -81.9(3)
Sn3 Pt1 Sn4 O7 16.43(15)
Pt4 Pt1 Sn4 O7 120.73(15)
Pt5 Pt1 Sn4 O7 55.71(15)
Pt3 Pt1 Sn4 O7 82.40(15)
Sn6 Pt1 Sn4 O7 -178.10(15)
Sn5 Pt1 Sn4 O7 103.37(17)
Pt2 Pt1 Sn4 O7 154.00(15)
C4 Pt1 Sn4 Cl7 174.0(3)
Sn3 Pt1 Sn4 Cl7 -87.6(2)
Pt4 Pt1 Sn4 Cl7 16.7(2)
Pt5 Pt1 Sn4 Cl7 -48.4(2)
Pt3 Pt1 Sn4 Cl7 -21.7(2)
Sn6 Pt1 Sn4 Cl7 77.8(2)
Sn5 Pt1 Sn4 Cl7 -0.7(3)
Pt2 Pt1 Sn4 Cl7 49.9(2)
C4 Pt1 Sn4 Cl8 9.9(3)
Sn3 Pt1 Sn4 Cl8 108.27(5)
Pt4 Pt1 Sn4 Cl8 -147.43(5)
Pt5 Pt1 Sn4 Cl8 147.55(5)
Pt3 Pt1 Sn4 Cl8 174.24(5)
Sn6 Pt1 Sn4 Cl8 -86.26(5)
Sn5 Pt1 Sn4 Cl8 -164.79(9)
Pt2 Pt1 Sn4 Cl8 -114.16(5)
C4 Pt1 Sn4 Pt2 124.1(3)
Sn3 Pt1 Sn4 Pt2 -137.573(18)
Pt4 Pt1 Sn4 Pt2 -33.271(15)
Pt5 Pt1 Sn4 Pt2 -98.294(18)
Pt3 Pt1 Sn4 Pt2 -71.599(15)
Sn6 Pt1 Sn4 Pt2 27.900(18)
Sn5 Pt1 Sn4 Pt2 -50.63(8)
C4 Pt1 Sn4 Pt3 -164.3(3)
Sn3 Pt1 Sn4 Pt3 -65.974(16)
Pt4 Pt1 Sn4 Pt3 38.328(15)
Pt5 Pt1 Sn4 Pt3 -26.695(16)
Sn6 Pt1 Sn4 Pt3 99.499(19)
Sn5 Pt1 Sn4 Pt3 20.97(8)
Pt2 Pt1 Sn4 Pt3 71.599(15)
C5 Pt3 Sn4 O7 65.1(3)
Sn2 Pt3 Sn4 O7 -99.88(18)
Sn1 Pt3 Sn4 O7 167.62(16)
Pt4 Pt3 Sn4 O7 -129.82(16)
Pt2 Pt3 Sn4 O7 -164.67(16)
Pt1 Pt3 Sn4 O7 -91.36(16)
Pt5 Pt3 Sn4 O7 -65.35(16)
Sn3 Pt3 Sn4 O7 -28.10(16)
C5 Pt3 Sn4 Cl7 -29.1(3)
Sn2 Pt3 Sn4 Cl7 165.87(10)
Sn1 Pt3 Sn4 Cl7 73.37(6)
Pt4 Pt3 Sn4 Cl7 135.93(6)
Pt2 Pt3 Sn4 Cl7 101.08(6)
Pt1 Pt3 Sn4 Cl7 174.39(6)
Pt5 Pt3 Sn4 Cl7 -159.60(6)
Sn3 Pt3 Sn4 Cl7 -122.35(6)
C5 Pt3 Sn4 Cl8 138.6(3)
Sn2 Pt3 Sn4 Cl8 -26.4(2)
Sn1 Pt3 Sn4 Cl8 -118.87(17)
Pt4 Pt3 Sn4 Cl8 -56.30(17)
Pt2 Pt3 Sn4 Cl8 -91.16(17)
Pt1 Pt3 Sn4 Cl8 -17.84(17)
Pt5 Pt3 Sn4 Cl8 8.17(18)
Sn3 Pt3 Sn4 Cl8 45.41(17)
C5 Pt3 Sn4 Pt2 -130.2(2)
Sn2 Pt3 Sn4 Pt2 64.79(9)
Sn1 Pt3 Sn4 Pt2 -27.711(19)
Pt4 Pt3 Sn4 Pt2 34.853(16)
Pt1 Pt3 Sn4 Pt2 73.312(15)
Pt5 Pt3 Sn4 Pt2 99.324(17)
Sn3 Pt3 Sn4 Pt2 136.572(19)
C5 Pt3 Sn4 Pt1 156.5(2)
Sn2 Pt3 Sn4 Pt1 -8.52(9)
Sn1 Pt3 Sn4 Pt1 -101.02(2)
Pt4 Pt3 Sn4 Pt1 -38.458(15)
Pt2 Pt3 Sn4 Pt1 -73.312(15)
Pt5 Pt3 Sn4 Pt1 26.012(17)
Sn3 Pt3 Sn4 Pt1 63.260(18)
C1 Pt5 Sn5 O8 170.4(4)
Sn3 Pt5 Sn5 O8 -68.1(3)
Sn2 Pt5 Sn5 O8 66.4(3)
Pt1 Pt5 Sn5 O8 -35.1(3)
Pt3 Pt5 Sn5 O8 1.4(3)
Pt4 Pt5 Sn5 O8 33.4(3)
C1 Pt5 Sn5 Cl10 -59.5(3)
Sn3 Pt5 Sn5 Cl10 62.08(7)
Sn2 Pt5 Sn5 Cl10 -163.46(7)
Pt1 Pt5 Sn5 Cl10 95.00(7)
Pt3 Pt5 Sn5 Cl10 131.58(7)
Pt4 Pt5 Sn5 Cl10 163.59(7)
C1 Pt5 Sn5 Cl9 42.1(3)
Sn3 Pt5 Sn5 Cl9 163.68(7)
Sn2 Pt5 Sn5 Cl9 -61.85(7)
Pt1 Pt5 Sn5 Cl9 -163.39(7)
Pt3 Pt5 Sn5 Cl9 -126.82(7)
Pt4 Pt5 Sn5 Cl9 -94.81(7)
C1 Pt5 Sn5 Pt4 136.9(3)
Sn3 Pt5 Sn5 Pt4 -101.51(2)
Sn2 Pt5 Sn5 Pt4 32.96(2)
Pt1 Pt5 Sn5 Pt4 -68.583(15)
Pt3 Pt5 Sn5 Pt4 -32.008(16)
C1 Pt5 Sn5 Pt1 -154.5(3)
Sn3 Pt5 Sn5 Pt1 -32.93(2)
Sn2 Pt5 Sn5 Pt1 101.54(2)
Pt3 Pt5 Sn5 Pt1 36.575(17)
Pt4 Pt5 Sn5 Pt1 68.583(15)
C3 Pt4 Sn5 O8 71.0(3)
Sn6 Pt4 Sn5 O8 -23.29(17)
Sn1 Pt4 Sn5 O8 -113.02(19)
Pt3 Pt4 Sn5 O8 -127.55(17)
Pt1 Pt4 Sn5 O8 -88.13(17)
Pt2 Pt4 Sn5 O8 -62.51(17)
Pt5 Pt4 Sn5 O8 -159.47(17)
Sn2 Pt4 Sn5 O8 172.86(17)
C3 Pt4 Sn5 Cl10 154.5(3)
Sn6 Pt4 Sn5 Cl10 60.2(2)
Sn1 Pt4 Sn5 Cl10 -29.5(3)
Pt3 Pt4 Sn5 Cl10 -44.0(2)
Pt1 Pt4 Sn5 Cl10 -4.6(2)
Pt2 Pt4 Sn5 Cl10 21.0(2)
Pt5 Pt4 Sn5 Cl10 -76.0(2)
Sn2 Pt4 Sn5 Cl10 -103.6(2)
C3 Pt4 Sn5 Cl9 -23.1(3)
Sn6 Pt4 Sn5 Cl9 -117.41(7)
Sn1 Pt4 Sn5 Cl9 152.87(10)
Pt3 Pt4 Sn5 Cl9 138.34(7)
Pt1 Pt4 Sn5 Cl9 177.75(7)
Pt2 Pt4 Sn5 Cl9 -156.63(7)
Pt5 Pt4 Sn5 Cl9 106.41(7)
Sn2 Pt4 Sn5 Cl9 78.75(7)
C3 Pt4 Sn5 Pt5 -129.5(3)
Sn6 Pt4 Sn5 Pt5 136.182(19)
Sn1 Pt4 Sn5 Pt5 46.46(9)
Pt3 Pt4 Sn5 Pt5 31.927(16)
Pt1 Pt4 Sn5 Pt5 71.340(18)
Pt2 Pt4 Sn5 Pt5 96.96(2)
Sn2 Pt4 Sn5 Pt5 -27.664(17)
C3 Pt4 Sn5 Pt1 159.1(3)
Sn6 Pt4 Sn5 Pt1 64.842(17)
Sn1 Pt4 Sn5 Pt1 -24.88(9)
Pt3 Pt4 Sn5 Pt1 -39.413(16)
Pt2 Pt4 Sn5 Pt1 25.621(17)
Pt5 Pt4 Sn5 Pt1 -71.340(18)
Sn2 Pt4 Sn5 Pt1 -99.00(2)
C4 Pt1 Sn5 O8 -70.5(3)
Sn3 Pt1 Sn5 O8 -172.78(17)
Sn4 Pt1 Sn5 O8 104.25(19)
Pt4 Pt1 Sn5 O8 84.79(17)
Pt5 Pt1 Sn5 O8 158.60(17)
Pt3 Pt1 Sn5 O8 123.11(17)
Sn6 Pt1 Sn5 O8 21.60(17)
Pt2 Pt1 Sn5 O8 59.76(17)
C4 Pt1 Sn5 Cl10 23.5(3)
Sn3 Pt1 Sn5 Cl10 -78.86(6)
Sn4 Pt1 Sn5 Cl10 -161.83(9)
Pt4 Pt1 Sn5 Cl10 178.71(6)
Pt5 Pt1 Sn5 Cl10 -107.48(6)
Pt3 Pt1 Sn5 Cl10 -142.97(6)
Sn6 Pt1 Sn5 Cl10 115.53(6)
Pt2 Pt1 Sn5 Cl10 153.68(6)
C4 Pt1 Sn5 Cl9 -162.7(3)
Sn3 Pt1 Sn5 Cl9 94.9(2)
Sn4 Pt1 Sn5 Cl9 12.0(3)
Pt4 Pt1 Sn5 Cl9 -7.5(2)
Pt5 Pt1 Sn5 Cl9 66.3(2)
Pt3 Pt1 Sn5 Cl9 30.8(2)
Sn6 Pt1 Sn5 Cl9 -70.7(2)
Pt2 Pt1 Sn5 Cl9 -32.5(2)
C4 Pt1 Sn5 Pt5 130.9(3)
Sn3 Pt1 Sn5 Pt5 28.617(18)
Sn4 Pt1 Sn5 Pt5 -54.35(8)
Pt4 Pt1 Sn5 Pt5 -73.813(18)
Pt3 Pt1 Sn5 Pt5 -35.493(16)
Sn6 Pt1 Sn5 Pt5 -137.00(2)
Pt2 Pt1 Sn5 Pt5 -98.84(2)
C4 Pt1 Sn5 Pt4 -155.2(3)
Sn3 Pt1 Sn5 Pt4 102.430(19)
Sn4 Pt1 Sn5 Pt4 19.46(8)
Pt5 Pt1 Sn5 Pt4 73.813(18)
Pt3 Pt1 Sn5 Pt4 38.320(16)
Sn6 Pt1 Sn5 Pt4 -63.183(16)
Pt2 Pt1 Sn5 Pt4 -25.030(16)
C2 Pt2 Sn6 O8 -178.2(4)
Sn4 Pt2 Sn6 O8 68.2(3)
Sn1 Pt2 Sn6 O8 -66.2(3)
Pt3 Pt2 Sn6 O8 0.2(3)
Pt4 Pt2 Sn6 O8 -32.5(3)
Pt1 Pt2 Sn6 O8 36.1(3)
C2 Pt2 Sn6 Cl11 -45.9(3)
Sn4 Pt2 Sn6 Cl11 -159.55(7)
Sn1 Pt2 Sn6 Cl11 66.12(7)
Pt3 Pt2 Sn6 Cl11 132.42(7)
Pt4 Pt2 Sn6 Cl11 99.77(7)
Pt1 Pt2 Sn6 Cl11 168.39(7)
C2 Pt2 Sn6 Cl12 53.3(3)
Sn4 Pt2 Sn6 Cl12 -60.28(7)
Sn1 Pt2 Sn6 Cl12 165.39(7)
Pt3 Pt2 Sn6 Cl12 -128.31(7)
Pt4 Pt2 Sn6 Cl12 -160.96(7)
Pt1 Pt2 Sn6 Cl12 -92.34(7)
C2 Pt2 Sn6 Pt4 -145.7(3)
Sn4 Pt2 Sn6 Pt4 100.68(2)
Sn1 Pt2 Sn6 Pt4 -33.649(19)
Pt3 Pt2 Sn6 Pt4 32.651(17)
Pt1 Pt2 Sn6 Pt4 68.616(15)
C2 Pt2 Sn6 Pt1 145.7(3)
Sn4 Pt2 Sn6 Pt1 32.060(19)
Sn1 Pt2 Sn6 Pt1 -102.27(2)
Pt3 Pt2 Sn6 Pt1 -35.965(15)
Pt4 Pt2 Sn6 Pt1 -68.616(15)
C3 Pt4 Sn6 O8 -71.8(3)
Sn5 Pt4 Sn6 O8 23.23(17)
Sn1 Pt4 Sn6 O8 -169.61(17)
Pt3 Pt4 Sn6 O8 127.85(17)
Pt1 Pt4 Sn6 O8 88.06(17)
Pt2 Pt4 Sn6 O8 160.18(17)
Pt5 Pt4 Sn6 O8 62.63(17)
Sn2 Pt4 Sn6 O8 112.84(18)
C3 Pt4 Sn6 Cl11 25.5(3)
Sn5 Pt4 Sn6 Cl11 120.56(7)
Sn1 Pt4 Sn6 Cl11 -72.29(7)
Pt3 Pt4 Sn6 Cl11 -134.82(7)
Pt1 Pt4 Sn6 Cl11 -174.61(7)
Pt2 Pt4 Sn6 Cl11 -102.49(7)
Pt5 Pt4 Sn6 Cl11 159.96(7)
Sn2 Pt4 Sn6 Cl11 -149.84(9)
C3 Pt4 Sn6 Cl12 -157.4(3)
Sn5 Pt4 Sn6 Cl12 -62.35(19)
Sn1 Pt4 Sn6 Cl12 104.81(19)
Pt3 Pt4 Sn6 Cl12 42.27(19)
Pt1 Pt4 Sn6 Cl12 2.49(18)
Pt2 Pt4 Sn6 Cl12 74.60(19)
Pt5 Pt4 Sn6 Cl12 -22.94(19)
Sn2 Pt4 Sn6 Cl12 27.3(2)
C3 Pt4 Sn6 Pt2 128.0(3)
Sn5 Pt4 Sn6 Pt2 -136.95(2)
Sn1 Pt4 Sn6 Pt2 30.207(18)
Pt3 Pt4 Sn6 Pt2 -32.330(16)
Pt1 Pt4 Sn6 Pt2 -72.116(17)
Pt5 Pt4 Sn6 Pt2 -97.55(2)
Sn2 Pt4 Sn6 Pt2 -47.34(7)
C3 Pt4 Sn6 Pt1 -159.9(3)
Sn5 Pt4 Sn6 Pt1 -64.833(16)
Sn1 Pt4 Sn6 Pt1 102.323(18)
Pt3 Pt4 Sn6 Pt1 39.786(17)
Pt2 Pt4 Sn6 Pt1 72.116(17)
Pt5 Pt4 Sn6 Pt1 -25.432(17)
Sn2 Pt4 Sn6 Pt1 24.77(7)
C4 Pt1 Sn6 O8 74.5(3)
Sn3 Pt1 Sn6 O8 -103.23(18)
Sn4 Pt1 Sn6 O8 173.65(17)
Pt4 Pt1 Sn6 O8 -84.95(17)
Pt5 Pt1 Sn6 O8 -59.56(17)
Pt3 Pt1 Sn6 O8 -123.61(17)
Sn5 Pt1 Sn6 O8 -21.56(17)
Pt2 Pt1 Sn6 O8 -158.24(17)
C4 Pt1 Sn6 Cl11 -178.9(4)
Sn3 Pt1 Sn6 Cl11 3.4(3)
Sn4 Pt1 Sn6 Cl11 -79.7(3)
Pt4 Pt1 Sn6 Cl11 21.7(3)
Pt5 Pt1 Sn6 Cl11 47.1(3)
Pt3 Pt1 Sn6 Cl11 -17.0(3)
Sn5 Pt1 Sn6 Cl11 85.1(3)
Pt2 Pt1 Sn6 Cl11 -51.6(3)
C4 Pt1 Sn6 Cl12 -19.8(3)
Sn3 Pt1 Sn6 Cl12 162.52(9)
Sn4 Pt1 Sn6 Cl12 79.40(6)
Pt4 Pt1 Sn6 Cl12 -179.20(6)
Pt5 Pt1 Sn6 Cl12 -153.81(6)
Pt3 Pt1 Sn6 Cl12 142.14(6)
Sn5 Pt1 Sn6 Cl12 -115.81(6)
Pt2 Pt1 Sn6 Cl12 107.51(6)
C4 Pt1 Sn6 Pt2 -127.3(3)
Sn3 Pt1 Sn6 Pt2 55.01(8)
Sn4 Pt1 Sn6 Pt2 -28.104(17)
Pt4 Pt1 Sn6 Pt2 73.294(18)
Pt5 Pt1 Sn6 Pt2 98.678(19)
Pt3 Pt1 Sn6 Pt2 34.633(16)
Sn5 Pt1 Sn6 Pt2 136.686(18)
C4 Pt1 Sn6 Pt4 159.4(3)
Sn3 Pt1 Sn6 Pt4 -18.28(8)
Sn4 Pt1 Sn6 Pt4 -101.40(2)
Pt5 Pt1 Sn6 Pt4 25.384(17)
Pt3 Pt1 Sn6 Pt4 -38.662(15)
Sn5 Pt1 Sn6 Pt4 63.392(19)
Pt2 Pt1 Sn6 Pt4 -73.294(18)
Sn3 Pt5 C1 O1 -168(13)
Sn5 Pt5 C1 O1 -44(13)
Sn2 Pt5 C1 O1 75(13)
Pt1 Pt5 C1 O1 -100(12)
Pt3 Pt5 C1 O1 119(13)
Pt4 Pt5 C1 O1 18(13)
Sn6 Pt2 C2 O2 -8(14)
Sn4 Pt2 C2 O2 111(14)
Sn1 Pt2 C2 O2 -124(14)
Pt3 Pt2 C2 O2 175(100)
Pt4 Pt2 C2 O2 -60(14)
Pt1 Pt2 C2 O2 47(14)
Sn6 Pt4 C3 O3 -40(17)
Sn5 Pt4 C3 O3 -116(17)
Sn1 Pt4 C3 O3 65(17)
Pt3 Pt4 C3 O3 101(17)
Pt1 Pt4 C3 O3 -77(17)
Pt2 Pt4 C3 O3 12(17)
Pt5 Pt4 C3 O3 -168(17)
Sn2 Pt4 C3 O3 138(17)
Sn3 Pt1 C4 O4 160(33)
Sn4 Pt1 C4 O4 -124(33)
Pt4 Pt1 C4 O4 14(33)
Pt5 Pt1 C4 O4 106(33)
Pt3 Pt1 C4 O4 -156(33)
Sn6 Pt1 C4 O4 -19(33)
Sn5 Pt1 C4 O4 55(33)
Pt2 Pt1 C4 O4 -70(33)
Sn2 Pt3 C5 O5 168(100)
Sn1 Pt3 C5 O5 -116(81)
Pt4 Pt3 C5 O5 -154(80)
Pt2 Pt3 C5 O5 -59(81)
Pt1 Pt3 C5 O5 28(81)
Sn4 Pt3 C5 O5 -9(81)
Pt5 Pt3 C5 O5 113(81)
Sn3 Pt3 C5 O5 64(81)
Cl3 Sn2 O6 C6 29.8(6)
Cl4 Sn2 O6 C6 -63.4(6)
Pt5 Sn2 O6 C6 151.0(5)
Pt3 Sn2 O6 C6 -164.7(6)
Pt4 Sn2 O6 C6 135.8(6)
Cl3 Sn2 O6 Sn1 -145.07(19)
Cl4 Sn2 O6 Sn1 121.74(19)
Pt5 Sn2 O6 Sn1 -23.9(4)
Pt3 Sn2 O6 Sn1 20.45(19)
Pt4 Sn2 O6 Sn1 -39.09(18)
Cl2 Sn1 O6 C6 62.2(5)
Cl1 Sn1 O6 C6 -30.4(5)
Pt2 Sn1 O6 C6 -159.5(4)
Pt4 Sn1 O6 C6 -135.0(5)
Pt3 Sn1 O6 C6 164.6(5)
Cl2 Sn1 O6 Sn2 -122.4(2)
Cl1 Sn1 O6 Sn2 145.06(19)
Pt2 Sn1 O6 Sn2 15.9(4)
Pt4 Sn1 O6 Sn2 40.43(18)
Pt3 Sn1 O6 Sn2 -19.95(19)
Sn2 O6 C6 C7 49.2(9)
Sn1 O6 C6 C7 -136.7(6)
Sn2 O6 C6 C8 -78.3(8)
Sn1 O6 C6 C8 95.7(8)
Cl7 Sn4 O7 C9 -36.4(7)
Cl8 Sn4 O7 C9 56.4(7)
Pt2 Sn4 O7 C9 -163.4(6)
Pt1 Sn4 O7 C9 158.0(7)
Pt3 Sn4 O7 C9 -141.5(7)
Cl7 Sn4 O7 Sn3 143.97(19)
Cl8 Sn4 O7 Sn3 -123.2(2)
Pt2 Sn4 O7 Sn3 17.0(4)
Pt1 Sn4 O7 Sn3 -21.63(19)
Pt3 Sn4 O7 Sn3 38.90(18)
Cl6 Sn3 O7 C9 38.2(6)
Cl5 Sn3 O7 C9 -55.9(6)
Pt5 Sn3 O7 C9 162.7(5)
Pt1 Sn3 O7 C9 -158.0(6)
Pt3 Sn3 O7 C9 142.1(6)
Cl6 Sn3 O7 Sn4 -142.2(2)
Cl5 Sn3 O7 Sn4 123.8(2)
Pt5 Sn3 O7 Sn4 -17.7(4)
Pt1 Sn3 O7 Sn4 21.66(19)
Pt3 Sn3 O7 Sn4 -38.24(18)
Sn4 O7 C9 C11 -44.3(15)
Sn3 O7 C9 C11 135.3(11)
Sn4 O7 C9 C10 84.4(11)
Sn3 O7 C9 C10 -96.1(10)
Cl10 Sn5 O8 C12 53.3(6)
Cl9 Sn5 O8 C12 -39.9(6)
Pt5 Sn5 O8 C12 -172.1(5)
Pt4 Sn5 O8 C12 -142.4(6)
Pt1 Sn5 O8 C12 157.2(6)
Cl10 Sn5 O8 Sn6 -133.2(2)
Cl9 Sn5 O8 Sn6 133.7(2)
Pt5 Sn5 O8 Sn6 1.4(4)
Pt4 Sn5 O8 Sn6 31.1(2)
Pt1 Sn5 O8 Sn6 -29.2(2)
Cl11 Sn6 O8 C12 35.8(7)
Cl12 Sn6 O8 C12 -56.9(7)
Pt2 Sn6 O8 C12 170.5(6)
Pt4 Sn6 O8 C12 141.6(7)
Pt1 Sn6 O8 C12 -157.9(7)
Cl11 Sn6 O8 Sn5 -137.0(2)
Cl12 Sn6 O8 Sn5 130.3(2)
Pt2 Sn6 O8 Sn5 -2.4(4)
Pt4 Sn6 O8 Sn5 -31.3(2)
Pt1 Sn6 O8 Sn5 29.3(2)
Sn5 O8 C12 C14 -100.7(14)
Sn6 O8 C12 C14 87.6(14)
Sn5 O8 C12 C13 96.0(14)
Sn6 O8 C12 C13 -75.7(15)
C113 P1 C101 C106 -105.5(8)
C119 P1 C101 C106 133.7(8)
C107 P1 C101 C106 14.8(9)
C113 P1 C101 C102 73.4(8)
C119 P1 C101 C102 -47.3(8)
C107 P1 C101 C102 -166.2(7)
C106 C101 C102 C103 -0.4(14)
P1 C101 C102 C103 -179.4(7)
C101 C102 C103 C104 0.3(15)
C102 C103 C104 C105 -0.3(15)
C103 C104 C105 C106 0.4(15)
C102 C101 C106 C105 0.4(13)
P1 C101 C106 C105 179.4(7)
C104 C105 C106 C101 -0.4(14)
C113 P1 C107 C112 -118.4(8)
C119 P1 C107 C112 0.2(9)
C101 P1 C107 C112 118.9(8)
C113 P1 C107 C108 58.2(8)
C119 P1 C107 C108 176.7(7)
C101 P1 C107 C108 -64.5(8)
C112 C107 C108 C109 -0.3(14)
P1 C107 C108 C109 -176.8(7)
C107 C108 C109 C110 1.1(14)
C108 C109 C110 C111 -0.5(14)
C109 C110 C111 C112 -0.9(15)
C108 C107 C112 C111 -1.1(14)
P1 C107 C112 C111 175.3(7)
C110 C111 C112 C107 1.7(14)
C119 P1 C113 C118 96.8(10)
C101 P1 C113 C118 -22.9(11)
C107 P1 C113 C118 -145.7(9)
C119 P1 C113 C114 -77.8(9)
C101 P1 C113 C114 162.6(8)
C107 P1 C113 C114 39.7(10)
C118 C113 C114 C115 0.2(17)
P1 C113 C114 C115 175.1(10)
C113 C114 C115 C116 -2.6(19)
C114 C115 C116 C117 4(2)
C115 C116 C117 C118 -4(2)
C114 C113 C118 C117 0.4(17)
P1 C113 C118 C117 -174.0(9)
C116 C117 C118 C113 1.3(18)
C113 P1 C119 C120 -172.4(9)
C101 P1 C119 C120 -50.5(10)
C107 P1 C119 C120 70.6(9)
C113 P1 C119 C124 9.3(10)
C101 P1 C119 C124 131.2(8)
C107 P1 C119 C124 -107.7(9)
C124 C119 C120 C121 0.4(16)
P1 C119 C120 C121 -177.8(8)
C119 C120 C121 C122 0.7(17)
C120 C121 C122 C123 -1.3(17)
C121 C122 C123 C124 0.8(17)
C122 C123 C124 C119 0.3(16)
C120 C119 C124 C123 -0.9(16)
P1 C119 C124 C123 177.4(8)
C207 P2 C201 C206 27.1(8)
C213 P2 C201 C206 -93.2(8)
C219 P2 C201 C206 146.8(7)
C207 P2 C201 C202 -154.9(7)
C213 P2 C201 C202 84.7(8)
C219 P2 C201 C202 -35.2(8)
C206 C201 C202 C203 0.1(13)
P2 C201 C202 C203 -177.9(7)
C201 C202 C203 C204 -1.0(13)
C202 C203 C204 C205 -0.3(14)
C203 C204 C205 C206 2.4(14)
C202 C201 C206 C205 2.0(13)
P2 C201 C206 C205 179.9(7)
C204 C205 C206 C201 -3.2(14)
C213 P2 C207 C212 -19.3(9)
C201 P2 C207 C212 -140.7(7)
C219 P2 C207 C212 99.3(8)
C213 P2 C207 C208 164.1(8)
C201 P2 C207 C208 42.8(9)
C219 P2 C207 C208 -77.2(8)
C212 C207 C208 C209 -3.3(14)
P2 C207 C208 C209 173.2(7)
C207 C208 C209 C210 3.6(14)
C208 C209 C210 C211 -1.8(14)
C209 C210 C211 C212 -0.2(14)
C208 C207 C212 C211 1.3(14)
P2 C207 C212 C211 -175.2(7)
C210 C211 C212 C207 0.4(14)
C207 P2 C213 C214 -91.8(8)
C201 P2 C213 C214 29.3(9)
C219 P2 C213 C214 149.6(7)
C207 P2 C213 C218 85.1(8)
C201 P2 C213 C218 -153.9(8)
C219 P2 C213 C218 -33.6(9)
C218 C213 C214 C215 -0.4(14)
P2 C213 C214 C215 176.4(7)
C213 C214 C215 C216 1.8(14)
C214 C215 C216 C217 -2.9(16)
C215 C216 C217 C218 2.7(16)
C214 C213 C218 C217 0.1(14)
P2 C213 C218 C217 -176.6(8)
C216 C217 C218 C213 -1.3(16)
C207 P2 C219 C224 -156.7(8)
C213 P2 C219 C224 -38.0(9)
C201 P2 C219 C224 83.0(8)
C207 P2 C219 C220 22.8(8)
C213 P2 C219 C220 141.5(7)
C201 P2 C219 C220 -97.6(8)
C224 C219 C220 C221 -0.1(14)
P2 C219 C220 C221 -179.6(7)
C219 C220 C221 C222 0.6(14)
C220 C221 C222 C223 -0.8(15)
C221 C222 C223 C224 0.5(15)
C220 C219 C224 C223 -0.1(14)
P2 C219 C224 C223 179.3(7)
C222 C223 C224 C219 0.0(15)
C307 P3 C301 C302 -134.6(8)
C319 P3 C301 C302 -14.3(9)
C313 P3 C301 C302 103.9(8)
C307 P3 C301 C306 52.0(8)
C319 P3 C301 C306 172.3(7)
C313 P3 C301 C306 -69.5(8)
C306 C301 C302 C303 -0.9(14)
P3 C301 C302 C303 -174.2(7)
C301 C302 C303 C304 1.3(15)
C302 C303 C304 C305 -0.8(15)
C303 C304 C305 C306 -0.1(15)
C304 C305 C306 C301 0.4(14)
C302 C301 C306 C305 0.1(14)
P3 C301 C306 C305 173.5(7)
C301 P3 C307 C312 -145.0(7)
C319 P3 C307 C312 92.9(8)
C313 P3 C307 C312 -24.3(8)
C301 P3 C307 C308 41.4(8)
C319 P3 C307 C308 -80.6(7)
C313 P3 C307 C308 162.1(6)
C312 C307 C308 C309 -0.5(13)
P3 C307 C308 C309 173.0(7)
C307 C308 C309 C310 -1.2(14)
C308 C309 C310 C311 2.4(15)
C309 C310 C311 C312 -1.7(16)
C308 C307 C312 C311 1.2(13)
P3 C307 C312 C311 -172.1(7)
C310 C311 C312 C307 -0.1(15)
C301 P3 C313 C314 8.8(8)
C307 P3 C313 C314 -111.7(7)
C319 P3 C313 C314 129.9(7)
C301 P3 C313 C318 -169.6(7)
C307 P3 C313 C318 70.0(8)
C319 P3 C313 C318 -48.4(8)
C318 C313 C314 C315 -1.6(13)
P3 C313 C314 C315 -179.9(7)
C313 C314 C315 C316 -0.6(13)
C314 C315 C316 C317 2.1(14)
C315 C316 C317 C318 -1.4(14)
C316 C317 C318 C313 -0.8(14)
C314 C313 C318 C317 2.2(13)
P3 C313 C318 C317 -179.4(7)
C301 P3 C319 C324 -107.5(7)
C307 P3 C319 C324 13.0(8)
C313 P3 C319 C324 132.8(7)
C301 P3 C319 C320 75.3(7)
C307 P3 C319 C320 -164.2(6)
C313 P3 C319 C320 -44.4(8)
C324 C319 C320 C321 0.4(12)
P3 C319 C320 C321 177.6(6)
C319 C320 C321 C322 -1.5(13)
C320 C321 C322 C323 0.1(13)
C321 C322 C323 C324 2.3(13)
C322 C323 C324 C319 -3.3(12)
C320 C319 C324 C323 1.9(12)
P3 C319 C324 C323 -175.2(6)
